data_1505348
loop_
_publ_author_name
'Yu, Shu-Yan'
'Jiao, Qing'
'Li, Sheng-Hui'
'Huang, Hai-Ping'
'Li, Yi-Zhi'
'Pan, Yuan-Jiang'
'Sei, Yoshihisa'
'Yamaguchi, Kentaro'

_publ_section_title
;
 Self-assembly of tripyrazolate-linked macrotricyclic M(12)L(4) cages with
 dimetallic clips.
;
_journal_issue 7
_journal_name_full 'Organic letters'
_journal_page_first 1379
_journal_page_last 1382
_journal_paper_doi 10.1021/ol070286d
_journal_volume 9
_journal_year 2007
_chemical_formula_sum 'C216 H244 F72 N48 O20 P12 Pd12'
_chemical_formula_weight 6849.03
_chemical_name_systematic
; 
 ? 
;
_space_group_IT_number 2
_symmetry_cell_setting triclinic
_symmetry_space_group_name_Hall '-P 1'
_symmetry_space_group_name_H-M 'P -1'
_atom_sites_solution_hydrogens geom
_atom_sites_solution_primary direct
_atom_sites_solution_secondary difmap
_audit_creation_method SHELXL-97
_cell_angle_alpha 104.509(6)
_cell_angle_beta 104.619(6)
_cell_angle_gamma 94.833(6)
_cell_formula_units_Z 1
_cell_length_a 20.9886(18)
_cell_length_b 22.092(3)
_cell_length_c 22.856(6)
_cell_measurement_temperature 293(2)
_cell_volume 9804(3)
_computing_cell_refinement SMART
_computing_data_collection 'SMART (Bruker, 2000)'
_computing_data_reduction 'SAINT (Bruker, 2000)'
_computing_molecular_graphics SHELXTL
_computing_publication_material SHELXTL
_computing_structure_refinement SHELXTL
_computing_structure_solution 'SHELXTL (Bruker, 2000)'
_diffrn_ambient_temperature 293(2)
_diffrn_measured_fraction_theta_full 0.998
_diffrn_measured_fraction_theta_max 0.998
_diffrn_measurement_device_type 'Bruker Smart Apex CCD area detector'
_diffrn_measurement_method 'phi and omega scans'
_diffrn_radiation_monochromator graphite
_diffrn_radiation_source 'fine-focus sealed tube'
_diffrn_radiation_type MoK\a
_diffrn_radiation_wavelength 0.71073
_diffrn_reflns_av_R_equivalents 0.0248
_diffrn_reflns_av_sigmaI/netI 0.0596
_diffrn_reflns_limit_h_max 26
_diffrn_reflns_limit_h_min -26
_diffrn_reflns_limit_k_max 28
_diffrn_reflns_limit_k_min -28
_diffrn_reflns_limit_l_max 27
_diffrn_reflns_limit_l_min -29
_diffrn_reflns_number 77686
_diffrn_reflns_theta_full 27.00
_diffrn_reflns_theta_max 27.00
_diffrn_reflns_theta_min 0.96
_exptl_absorpt_coefficient_mu 0.665
_exptl_absorpt_correction_T_max 0.86
_exptl_absorpt_correction_T_min 0.81
_exptl_absorpt_correction_type multi-scan
_exptl_absorpt_process_details 'SADABS (Bruker, 2000)'
_exptl_crystal_colour yellow
_exptl_crystal_density_diffrn 1.160
_exptl_crystal_density_method 'not measured'
_exptl_crystal_description block
_exptl_crystal_F_000 3416
_exptl_crystal_size_max 0.33
_exptl_crystal_size_mid 0.28
_exptl_crystal_size_min 0.24
_refine_diff_density_max 0.692
_refine_diff_density_min -0.536
_refine_diff_density_rms 0.064
_refine_ls_extinction_method none
_refine_ls_goodness_of_fit_ref 1.070
_refine_ls_hydrogen_treatment constr
_refine_ls_matrix_type fullcycle
_refine_ls_number_parameters 1795
_refine_ls_number_reflns 42722
_refine_ls_number_restraints 0
_refine_ls_restrained_S_all 1.070
_refine_ls_R_factor_all 0.0788
_refine_ls_R_factor_gt 0.0499
_refine_ls_shift/su_max 0.002
_refine_ls_shift/su_mean 0.000
_refine_ls_structure_factor_coef Fsqd
_refine_ls_weighting_details 'calc w=1/[\s^2^(Fo^2^)+(0.04P)^2^] where P=(Fo^2^+2Fc^2^)/3'
_refine_ls_weighting_scheme calc
_refine_ls_wR_factor_gt 0.0929
_refine_ls_wR_factor_ref 0.0973
_reflns_number_gt 29564
_reflns_number_total 42722
_reflns_threshold_expression >2sigma(I)
_cod_data_source_file ol070286dsi20070213_031005.cif
_cod_data_source_block 1b
_cod_depositor_comments
;
The following automatic conversions were performed:

'_symmetry_cell_setting' value 'Triclinic' changed to 'triclinic'
according to /home/saulius/struct/CIF-dictionaries/cif_core.dic
dictionary named 'cif_core.dic' version 2.4.1 from 2010-06-29.

Automatic conversion script
Id: cif_fix_values 1715 2011-07-08 13:25:40Z adriana 
;
_cod_original_sg_symbol_H-M 'P-1   '
_cod_database_code 1505348

loop_
_symmetry_equiv_pos_as_xyz
'x, y, z'
'-x, -y, -z'

loop_
_atom_site_label
_atom_site_type_symbol
_atom_site_fract_x
_atom_site_fract_y
_atom_site_fract_z
_atom_site_U_iso_or_equiv
_atom_site_adp_type
_atom_site_occupancy
_atom_site_symmetry_multiplicity
_atom_site_calc_flag
_atom_site_refinement_flags
Pd1 Pd 0.319834(13) 0.345227(12) 0.401766(13) 0.05267(6) Uani 1 1 d .
Pd2 Pd 0.231479(13) 0.263331(10) 0.457887(13) 0.04907(6) Uani 1 1 d .
Pd3 Pd -0.214089(12) 0.104185(10) 0.161392(11) 0.04275(5) Uani 1 1 d .
Pd4 Pd -0.299359(13) 0.172300(11) 0.068382(11) 0.04872(6) Uani 1 1 d .
Pd5 Pd 0.091348(14) 0.765765(11) 0.367097(14) 0.05495(7) Uani 1 1 d .
Pd6 Pd 0.205137(16) 0.696634(12) 0.321729(14) 0.05899(7) Uani 1 1 d .
P1 P 0.14344(5) 0.32077(4) 0.91562(4) 0.05139(19) Uani 1 1 d .
F1 F 0.16193(9) 0.35466(9) 0.99107(9) 0.0549(4) Uani 1 1 d .
F2 F 0.12712(10) 0.28836(10) 0.84015(9) 0.0688(6) Uani 1 1 d .
F3 F 0.19637(10) 0.27228(10) 0.92802(11) 0.0662(5) Uani 1 1 d .
F4 F 0.08812(10) 0.26481(10) 0.91613(10) 0.0651(5) Uani 1 1 d .
F5 F 0.08551(10) 0.36356(10) 0.89708(10) 0.0653(5) Uani 1 1 d .
F6 F 0.19887(10) 0.37219(10) 0.90839(10) 0.0672(6) Uani 1 1 d .
P2 P 0.46396(4) 0.22613(4) 0.79426(4) 0.04861(18) Uani 1 1 d .
F7 F 0.44274(9) 0.28242(8) 0.84425(9) 0.0521(4) Uani 1 1 d .
F8 F 0.47813(7) 0.16568(8) 0.74450(8) 0.0509(5) Uani 1 1 d .
F9 F 0.45939(9) 0.17921(10) 0.83692(8) 0.0584(5) Uani 1 1 d .
F10 F 0.39231(9) 0.18112(8) 0.76444(10) 0.0598(5) Uani 1 1 d .
F11 F 0.46157(11) 0.27084(12) 0.74645(11) 0.0826(7) Uani 1 1 d .
F12 F 0.54395(12) 0.25049(12) 0.82542(11) 0.0799(6) Uani 1 1 d .
P3 P 0.38364(5) 0.12045(4) 0.34975(4) 0.05146(19) Uani 1 1 d .
F13 F 0.34617(10) 0.07837(10) 0.38598(11) 0.0673(5) Uani 1 1 d .
F14 F 0.43750(10) 0.16551(9) 0.32841(10) 0.0607(5) Uani 1 1 d .
F15 F 0.42023(10) 0.05679(10) 0.32202(10) 0.0651(5) Uani 1 1 d .
F16 F 0.43875(9) 0.13542(10) 0.42024(9) 0.0634(5) Uani 1 1 d .
F17 F 0.35050(10) 0.18410(10) 0.37697(9) 0.0602(5) Uani 1 1 d .
F18 F 0.32709(11) 0.10405(9) 0.28519(9) 0.0627(5) Uani 1 1 d .
P4 P 0.90428(4) 0.84343(4) 0.44655(4) 0.04759(18) Uani 1 1 d .
F19 F 0.82752(8) 0.85488(8) 0.42629(8) 0.0426(4) Uani 1 1 d .
F20 F 0.98080(7) 0.82943(8) 0.46669(8) 0.0411(4) Uani 1 1 d .
F21 F 0.91469(9) 0.87515(12) 0.52145(9) 0.0699(6) Uani 1 1 d .
F22 F 0.88022(9) 0.77211(8) 0.44773(10) 0.0557(5) Uani 1 1 d .
F23 F 0.90594(8) 0.82025(8) 0.37642(7) 0.0467(4) Uani 1 1 d .
F24 F 0.93229(8) 0.90910(7) 0.43858(8) 0.0456(4) Uani 1 1 d .
P5 P 0.73912(5) 0.49379(4) 0.20624(4) 0.05216(19) Uani 1 1 d .
F25 F 0.75955(10) 0.43733(8) 0.15577(10) 0.0618(5) Uani 1 1 d .
F26 F 0.72497(10) 0.55415(9) 0.25589(9) 0.0632(5) Uani 1 1 d .
F27 F 0.74343(10) 0.54061(10) 0.16347(10) 0.0668(5) Uani 1 1 d .
F28 F 0.81084(11) 0.53897(11) 0.23575(10) 0.0737(6) Uani 1 1 d .
F29 F 0.74180(10) 0.44916(8) 0.25408(10) 0.0597(5) Uani 1 1 d .
F30 F 0.65929(10) 0.46955(10) 0.17549(10) 0.0660(5) Uani 1 1 d .
P6 P 0.09581(5) 0.13286(4) 0.11399(4) 0.05085(19) Uani 1 1 d .
F31 F 0.03374(9) 0.12297(10) 0.05542(9) 0.0580(5) Uani 1 1 d .
F32 F 0.15690(10) 0.14464(9) 0.18041(8) 0.0621(6) Uani 1 1 d .
F33 F 0.04538(10) 0.08919(9) 0.14011(9) 0.0587(5) Uani 1 1 d .
F34 F 0.11801(11) 0.07031(10) 0.07802(11) 0.0707(6) Uani 1 1 d .
F35 F 0.14175(9) 0.17157(9) 0.08697(9) 0.0585(5) Uani 1 1 d .
F36 F 0.06850(10) 0.19486(10) 0.14910(10) 0.0653(5) Uani 1 1 d .
N1 N 0.32277(13) 0.31094(12) 0.31315(12) 0.0468(6) Uani 1 1 d .
N2 N 0.41736(13) 0.33869(12) 0.42032(12) 0.0488(6) Uani 1 1 d .
N3 N 0.27922(13) 0.20541(12) 0.50575(12) 0.0462(6) Uani 1 1 d .
N4 N 0.18366(13) 0.17946(12) 0.40035(12) 0.0474(6) Uani 1 1 d .
N5 N -0.16800(13) 0.03686(12) 0.12118(12) 0.0462(6) Uani 1 1 d .
N6 N -0.26726(13) 0.02888(12) 0.17136(12) 0.0453(5) Uani 1 1 d .
N7 N -0.39719(13) 0.12996(12) 0.03157(12) 0.0476(6) Uani 1 1 d .
N8 N -0.30033(13) 0.14135(12) -0.02166(12) 0.0493(6) Uani 1 1 d .
N9 N 0.03472(13) 0.81935(12) 0.32107(13) 0.0503(6) Uani 1 1 d .
N10 N 0.11838(12) 0.85044(12) 0.43346(12) 0.0453(5) Uani 1 1 d .
N11 N 0.30594(13) 0.72934(12) 0.36131(12) 0.0462(6) Uani 1 1 d .
N12 N 0.23182(13) 0.70830(12) 0.24475(12) 0.0468(6) Uani 1 1 d .
N13 N 0.22075(12) 0.34898(12) 0.37846(12) 0.0458(6) Uani 1 1 d .
N14 N 0.18641(13) 0.31808(12) 0.41195(12) 0.0466(6) Uani 1 1 d .
N15 N 0.28318(13) 0.34485(11) 0.51576(12) 0.0458(6) Uani 1 1 d .
N16 N 0.32133(13) 0.38234(12) 0.49388(12) 0.0470(6) Uani 1 1 d .
N17 N -0.16465(13) 0.17717(12) 0.14690(12) 0.0475(6) Uani 1 1 d .
N18 N -0.20188(13) 0.20558(12) 0.10292(12) 0.0482(6) Uani 1 1 d .
N19 N -0.30398(13) 0.19652(12) 0.15643(12) 0.0460(6) Uani 1 1 d .
N20 N -0.26111(13) 0.17063(12) 0.19881(12) 0.0456(6) Uani 1 1 d .
N21 N 0.06177(12) 0.68729(12) 0.29969(12) 0.0456(6) Uani 1 1 d .
N22 N 0.11128(13) 0.65668(12) 0.27695(12) 0.0461(6) Uani 1 1 d .
N23 N 0.18948(12) 0.68621(13) 0.40088(11) 0.0468(6) Uani 1 1 d .
N24 N 0.13599(13) 0.71436(12) 0.41832(12) 0.0469(6) Uani 1 1 d .
C1 C 0.27026(15) 0.29857(14) 0.25839(14) 0.0462(7) Uani 1 1 d .
H1 H 0.2287 0.3089 0.2605 0.055 Uiso 1 1 calc R
C2 C 0.28047(16) 0.27069(15) 0.20046(15) 0.0492(7) Uani 1 1 d .
H2 H 0.2456 0.2624 0.1637 0.059 Uiso 1 1 calc R
C3 C 0.34287(16) 0.25509(14) 0.19739(15) 0.0482(7) Uani 1 1 d .
H3 H 0.3494 0.2364 0.1586 0.058 Uiso 1 1 calc R
C4 C 0.39504(16) 0.26740(14) 0.25195(15) 0.0484(7) Uani 1 1 d .
H4 H 0.4367 0.2574 0.2499 0.058 Uiso 1 1 calc R
C5 C 0.38454(15) 0.29476(15) 0.30967(15) 0.0477(7) Uani 1 1 d .
C6 C 0.43689(15) 0.31122(14) 0.36723(14) 0.0460(7) Uani 1 1 d .
C7 C 0.50286(15) 0.30577(15) 0.37109(14) 0.0469(7) Uani 1 1 d .
H7 H 0.5150 0.2867 0.3352 0.056 Uiso 1 1 calc R
C8 C 0.55111(17) 0.32922(15) 0.42940(15) 0.0517(7) Uani 1 1 d .
H8 H 0.5956 0.3259 0.4325 0.062 Uiso 1 1 calc R
C9 C 0.53243(15) 0.35753(15) 0.48298(15) 0.0473(7) Uani 1 1 d .
H9 H 0.5643 0.3732 0.5219 0.057 Uiso 1 1 calc R
C10 C 0.46521(15) 0.36205(14) 0.47747(15) 0.0464(7) Uani 1 1 d .
H10 H 0.4526 0.3812 0.5131 0.056 Uiso 1 1 calc R
C11 C 0.32765(16) 0.22640(15) 0.56305(15) 0.0496(7) Uani 1 1 d .
H11 H 0.3416 0.2696 0.5821 0.060 Uiso 1 1 calc R
C12 C 0.35575(16) 0.18219(15) 0.59244(15) 0.0493(7) Uani 1 1 d .
H12 H 0.3886 0.1962 0.6309 0.059 Uiso 1 1 calc R
C13 C 0.33487(15) 0.11838(14) 0.56464(15) 0.0458(7) Uani 1 1 d .
H13 H 0.3535 0.0892 0.5841 0.055 Uiso 1 1 calc R
C14 C 0.28547(16) 0.09781(15) 0.50707(15) 0.0492(7) Uani 1 1 d .
H14 H 0.2711 0.0547 0.4882 0.059 Uiso 1 1 calc R
C15 C 0.25742(15) 0.14135(15) 0.47757(15) 0.0480(7) Uani 1 1 d .
C16 C 0.20269(16) 0.12611(15) 0.41746(15) 0.0491(7) Uani 1 1 d .
C17 C 0.17484(15) 0.06626(15) 0.37700(14) 0.0481(7) Uani 1 1 d .
H17 H 0.1884 0.0306 0.3878 0.058 Uiso 1 1 calc R
C18 C 0.12655(16) 0.05941(15) 0.32015(15) 0.0475(7) Uani 1 1 d .
H18 H 0.1075 0.0193 0.2933 0.057 Uiso 1 1 calc R
C19 C 0.10697(17) 0.11361(15) 0.30384(16) 0.0500(7) Uani 1 1 d .
H19 H 0.0747 0.1097 0.2662 0.060 Uiso 1 1 calc R
C20 C 0.13618(15) 0.17294(15) 0.34428(14) 0.0461(7) Uani 1 1 d .
H20 H 0.1235 0.2089 0.3334 0.055 Uiso 1 1 calc R
C21 C -0.11665(15) 0.04542(14) 0.09409(14) 0.0442(6) Uani 1 1 d .
H21 H -0.1027 0.0851 0.0906 0.053 Uiso 1 1 calc R
C22 C -0.08638(15) -0.00602(14) 0.07222(14) 0.0460(7) Uani 1 1 d .
H22 H -0.0521 -0.0009 0.0540 0.055 Uiso 1 1 calc R
C23 C -0.10755(15) -0.06483(15) 0.07784(14) 0.0471(7) Uani 1 1 d .
H23 H -0.0869 -0.0990 0.0638 0.057 Uiso 1 1 calc R
C24 C -0.15893(16) -0.07340(14) 0.10409(14) 0.0456(6) Uani 1 1 d .
H24 H -0.1731 -0.1132 0.1073 0.055 Uiso 1 1 calc R
C25 C -0.18969(15) -0.02154(14) 0.12603(14) 0.0440(6) Uani 1 1 d .
C26 C -0.24171(16) -0.02684(14) 0.15307(14) 0.0470(7) Uani 1 1 d .
C27 C -0.27483(16) -0.08409(15) 0.15428(14) 0.0478(7) Uani 1 1 d .
H27 H -0.2582 -0.1215 0.1419 0.057 Uiso 1 1 calc R
C28 C -0.33235(16) -0.08529(16) 0.17388(15) 0.0505(7) Uani 1 1 d .
H28 H -0.3543 -0.1232 0.1748 0.061 Uiso 1 1 calc R
C29 C -0.35680(16) -0.02861(15) 0.19224(15) 0.0491(7) Uani 1 1 d .
H29 H -0.3952 -0.0290 0.2055 0.059 Uiso 1 1 calc R
C30 C -0.32422(15) 0.02833(14) 0.19087(14) 0.0459(7) Uani 1 1 d .
H30 H -0.3408 0.0658 0.2030 0.055 Uiso 1 1 calc R
C31 C -0.44333(15) 0.12509(15) 0.06577(15) 0.0497(7) Uani 1 1 d .
H31 H -0.4308 0.1414 0.1094 0.060 Uiso 1 1 calc R
C32 C -0.50803(15) 0.09544(14) 0.03298(15) 0.0465(7) Uani 1 1 d .
H32 H -0.5387 0.0917 0.0555 0.056 Uiso 1 1 calc R
C33 C -0.52849(15) 0.07143(15) -0.03136(15) 0.0477(7) Uani 1 1 d .
H33 H -0.5723 0.0520 -0.0522 0.057 Uiso 1 1 calc R
C34 C -0.48123(16) 0.07690(14) -0.06537(15) 0.0474(7) Uani 1 1 d .
H34 H -0.4938 0.0605 -0.1090 0.057 Uiso 1 1 calc R
C35 C -0.41663(16) 0.10663(15) -0.03370(14) 0.0478(7) Uani 1 1 d .
C36 C -0.36257(17) 0.11513(16) -0.06150(15) 0.0493(7) Uani 1 1 d .
C37 C -0.37162(16) 0.09389(15) -0.12701(15) 0.0487(7) Uani 1 1 d .
H37 H -0.4137 0.0760 -0.1544 0.058 Uiso 1 1 calc R
C38 C -0.31698(17) 0.09995(14) -0.15017(15) 0.0493(7) Uani 1 1 d .
H38 H -0.3228 0.0866 -0.1934 0.059 Uiso 1 1 calc R
C39 C -0.25425(16) 0.12557(15) -0.10994(14) 0.0481(7) Uani 1 1 d .
H39 H -0.2178 0.1285 -0.1258 0.058 Uiso 1 1 calc R
C40 C -0.24607(16) 0.14699(14) -0.04561(15) 0.0462(7) Uani 1 1 d .
H40 H -0.2041 0.1652 -0.0183 0.055 Uiso 1 1 calc R
C41 C -0.00140(16) 0.80164(14) 0.25797(15) 0.0482(7) Uani 1 1 d .
H41 H -0.0034 0.7607 0.2333 0.058 Uiso 1 1 calc R
C42 C -0.03443(16) 0.84395(15) 0.23120(16) 0.0505(7) Uani 1 1 d .
H42 H -0.0596 0.8315 0.1891 0.061 Uiso 1 1 calc R
C43 C -0.02940(16) 0.90513(15) 0.26811(15) 0.0480(7) Uani 1 1 d .
H43 H -0.0506 0.9340 0.2500 0.058 Uiso 1 1 calc R
C44 C 0.00635(15) 0.92484(14) 0.33146(15) 0.0475(7) Uani 1 1 d .
H44 H 0.0087 0.9661 0.3557 0.057 Uiso 1 1 calc R
C45 C 0.03867(15) 0.88125(15) 0.35791(15) 0.0467(7) Uani 1 1 d .
C46 C 0.08456(15) 0.89763(15) 0.41833(15) 0.0479(7) Uani 1 1 d .
C47 C 0.09483(15) 0.95720(15) 0.46143(14) 0.0459(7) Uani 1 1 d .
H47 H 0.0718 0.9888 0.4506 0.055 Uiso 1 1 calc R
C48 C 0.13926(17) 0.96876(16) 0.51994(16) 0.0516(7) Uani 1 1 d .
H48 H 0.1458 1.0083 0.5490 0.062 Uiso 1 1 calc R
C49 C 0.17463(15) 0.92212(15) 0.53635(15) 0.0474(7) Uani 1 1 d .
H49 H 0.2053 0.9305 0.5758 0.057 Uiso 1 1 calc R
C50 C 0.16354(15) 0.86287(14) 0.49309(14) 0.0456(6) Uani 1 1 d .
H50 H 0.1864 0.8312 0.5040 0.055 Uiso 1 1 calc R
C51 C 0.34213(16) 0.73824(15) 0.42398(16) 0.0510(7) Uani 1 1 d .
H51 H 0.3208 0.7284 0.4523 0.061 Uiso 1 1 calc R
C52 C 0.40988(15) 0.76180(15) 0.44406(15) 0.0470(7) Uani 1 1 d .
H52 H 0.4339 0.7682 0.4859 0.056 Uiso 1 1 calc R
C53 C 0.44156(15) 0.77577(14) 0.40159(15) 0.0473(7) Uani 1 1 d .
H53 H 0.4871 0.7909 0.4150 0.057 Uiso 1 1 calc R
C54 C 0.40595(16) 0.76744(14) 0.33913(15) 0.0467(7) Uani 1 1 d .
H54 H 0.4273 0.7773 0.3109 0.056 Uiso 1 1 calc R
C55 C 0.33782(15) 0.74409(15) 0.31946(15) 0.0470(7) Uani 1 1 d .
C56 C 0.29872(15) 0.73275(15) 0.25682(15) 0.0479(7) Uani 1 1 d .
C57 C 0.32420(16) 0.73687(15) 0.20718(15) 0.0481(7) Uani 1 1 d .
H57 H 0.3690 0.7525 0.2150 0.058 Uiso 1 1 calc R
C58 C 0.28223(15) 0.71733(14) 0.14521(15) 0.0468(7) Uani 1 1 d .
H58 H 0.2991 0.7204 0.1119 0.056 Uiso 1 1 calc R
C59 C 0.21575(16) 0.69346(15) 0.13366(15) 0.0491(7) Uani 1 1 d .
H59 H 0.1878 0.6806 0.0926 0.059 Uiso 1 1 calc R
C60 C 0.19065(16) 0.68875(15) 0.18363(14) 0.0484(7) Uani 1 1 d .
H60 H 0.1461 0.6724 0.1758 0.058 Uiso 1 1 calc R
C61 C 0.12527(16) 0.34088(15) 0.40845(15) 0.0498(7) Uani 1 1 d .
C62 C 0.12044(16) 0.38483(15) 0.37256(15) 0.0484(7) Uani 1 1 d .
C63 C 0.17915(15) 0.38973(14) 0.35315(14) 0.0443(6) Uani 1 1 d .
C64 C 0.07647(16) 0.30670(15) 0.43465(14) 0.0476(7) Uani 1 1 d .
H64A H 0.0423 0.2780 0.4003 0.071 Uiso 1 1 calc R
H64B H 0.0565 0.3374 0.4590 0.071 Uiso 1 1 calc R
H64C H 0.1003 0.2834 0.4609 0.071 Uiso 1 1 calc R
C65 C 0.20378(15) 0.41919(15) 0.30822(15) 0.0478(7) Uani 1 1 d .
H65A H 0.2509 0.4339 0.3251 0.072 Uiso 1 1 calc R
H65B H 0.1810 0.4542 0.3029 0.072 Uiso 1 1 calc R
H65C H 0.1951 0.3881 0.2682 0.072 Uiso 1 1 calc R
C66 C 0.34120(16) 0.44360(14) 0.53283(15) 0.0468(7) Uani 1 1 d .
C67 C 0.31548(15) 0.44403(14) 0.58477(14) 0.0451(6) Uani 1 1 d .
C68 C 0.27921(16) 0.38310(15) 0.57333(15) 0.0482(7) Uani 1 1 d .
C69 C 0.37967(15) 0.49073(14) 0.51171(14) 0.0458(7) Uani 1 1 d .
H69A H 0.3498 0.5158 0.4931 0.069 Uiso 1 1 calc R
H69B H 0.4000 0.4685 0.4812 0.069 Uiso 1 1 calc R
H69C H 0.4136 0.5179 0.5474 0.069 Uiso 1 1 calc R
C70 C 0.24229(15) 0.35648(14) 0.61361(14) 0.0465(7) Uani 1 1 d .
H70A H 0.2659 0.3745 0.6574 0.070 Uiso 1 1 calc R
H70B H 0.2398 0.3113 0.6028 0.070 Uiso 1 1 calc R
H70C H 0.1980 0.3670 0.6059 0.070 Uiso 1 1 calc R
C71 C -0.15765(16) 0.25247(15) 0.09498(14) 0.0472(7) Uani 1 1 d .
C72 C -0.09313(16) 0.25334(15) 0.13358(14) 0.0468(7) Uani 1 1 d .
C73 C -0.09731(16) 0.20624(15) 0.16573(15) 0.0489(7) Uani 1 1 d .
C74 C -0.18666(15) 0.29977(14) 0.06107(15) 0.0460(7) Uani 1 1 d .
H74A H -0.2339 0.2868 0.0431 0.069 Uiso 1 1 calc R
H74B H -0.1663 0.3012 0.0282 0.069 Uiso 1 1 calc R
H74C H -0.1780 0.3410 0.0906 0.069 Uiso 1 1 calc R
C75 C -0.04430(15) 0.18732(15) 0.21200(15) 0.0479(7) Uani 1 1 d .
H75A H -0.0385 0.2144 0.2536 0.072 Uiso 1 1 calc R
H75B H -0.0031 0.1911 0.2012 0.072 Uiso 1 1 calc R
H75C H -0.0572 0.1442 0.2109 0.072 Uiso 1 1 calc R
C76 C -0.27010(16) 0.19369(15) 0.25944(14) 0.0466(7) Uani 1 1 d .
C77 C -0.32012(16) 0.23359(14) 0.25454(14) 0.0461(7) Uani 1 1 d .
C78 C -0.34105(16) 0.23501(14) 0.19039(15) 0.0465(7) Uani 1 1 d .
C79 C -0.23485(15) 0.19043(15) 0.32494(14) 0.0467(7) Uani 1 1 d .
H79B H -0.2644 0.1976 0.3511 0.056 Uiso 1 1 calc R
H79C H -0.1959 0.2223 0.3428 0.056 Uiso 1 1 calc R
H79A H -0.2220 0.1494 0.3224 0.056 Uiso 1 1 calc R
C80 C -0.39203(15) 0.27217(14) 0.16035(14) 0.0446(6) Uani 1 1 d .
H80A H -0.3750 0.3166 0.1765 0.067 Uiso 1 1 calc R
H80B H -0.4331 0.2638 0.1703 0.067 Uiso 1 1 calc R
H80C H -0.3999 0.2593 0.1154 0.067 Uiso 1 1 calc R
C81 C 0.07983(16) 0.59526(15) 0.23688(15) 0.0490(7) Uani 1 1 d .
C82 C 0.01160(16) 0.58838(15) 0.23379(15) 0.0490(7) Uani 1 1 d .
C83 C -0.00023(15) 0.64578(14) 0.27248(15) 0.0462(7) Uani 1 1 d .
C84 C 0.12514(15) 0.55082(14) 0.21475(15) 0.0461(7) Uani 1 1 d .
H84A H 0.1008 0.5086 0.1968 0.069 Uiso 1 1 calc R
H84B H 0.1621 0.5516 0.2499 0.069 Uiso 1 1 calc R
H84C H 0.1414 0.5639 0.1835 0.069 Uiso 1 1 calc R
C85 C -0.06362(15) 0.66285(15) 0.28835(15) 0.0472(7) Uani 1 1 d .
H85A H -0.0546 0.7048 0.3167 0.071 Uiso 1 1 calc R
H85B H -0.0792 0.6332 0.3079 0.071 Uiso 1 1 calc R
H85C H -0.0971 0.6614 0.2504 0.071 Uiso 1 1 calc R
C86 C 0.11940(16) 0.68739(15) 0.46308(15) 0.0471(7) Uani 1 1 d .
C87 C 0.16187(15) 0.64246(14) 0.47366(15) 0.0471(7) Uani 1 1 d .
C88 C 0.20501(16) 0.64166(15) 0.43409(14) 0.0481(7) Uani 1 1 d .
C89 C 0.06571(16) 0.71277(15) 0.49136(14) 0.0471(7) Uani 1 1 d .
H89A H 0.0551 0.6873 0.5171 0.071 Uiso 1 1 calc R
H89B H 0.0265 0.7113 0.4582 0.071 Uiso 1 1 calc R
H89C H 0.0815 0.7557 0.5168 0.071 Uiso 1 1 calc R
C90 C 0.25766(15) 0.59768(14) 0.42558(15) 0.0462(7) Uani 1 1 d .
H90A H 0.2610 0.5894 0.3833 0.069 Uiso 1 1 calc R
H90B H 0.2445 0.5585 0.4335 0.069 Uiso 1 1 calc R
H90C H 0.3001 0.6179 0.4547 0.069 Uiso 1 1 calc R
C91 C 0.03315(15) 0.42070(14) 0.29731(14) 0.0456(7) Uani 1 1 d .
C92 C 0.01725(15) 0.36246(15) 0.25277(15) 0.0469(7) Uani 1 1 d .
H92 H 0.0285 0.3265 0.2644 0.056 Uiso 1 1 calc R
C93 C -0.01602(16) 0.35768(15) 0.18983(15) 0.0477(7) Uani 1 1 d .
C94 C -0.03269(16) 0.41205(14) 0.17325(15) 0.0475(7) Uani 1 1 d .
H94 H -0.0554 0.4093 0.1318 0.057 Uiso 1 1 calc R
C95 C -0.01549(16) 0.47013(15) 0.21837(15) 0.0496(7) Uani 1 1 d .
C96 C 0.01673(15) 0.47525(15) 0.28040(15) 0.0479(7) Uani 1 1 d .
H96 H 0.0274 0.5144 0.3106 0.057 Uiso 1 1 calc R
C97 C 0.06620(15) 0.42666(15) 0.36528(14) 0.0476(7) Uani 1 1 d .
H97A H 0.0329 0.4147 0.3848 0.057 Uiso 1 1 calc R
H97B H 0.0858 0.4705 0.3870 0.057 Uiso 1 1 calc R
C98 C -0.02938(15) 0.29368(14) 0.13981(15) 0.0462(7) Uani 1 1 d .
H98A H -0.0308 0.3010 0.0994 0.055 Uiso 1 1 calc R
H98B H 0.0074 0.2708 0.1504 0.055 Uiso 1 1 calc R
C99 C -0.03730(15) 0.52785(14) 0.20251(15) 0.0477(7) Uani 1 1 d .
H99A H -0.0784 0.5339 0.2137 0.057 Uiso 1 1 calc R
H99B H -0.0473 0.5203 0.1572 0.057 Uiso 1 1 calc R
C100 C -0.31339(16) 0.32901(14) 0.34740(15) 0.0470(7) Uani 1 1 d .
C101 C -0.25606(15) 0.33469(15) 0.39467(14) 0.0463(7) Uani 1 1 d .
H101 H -0.2398 0.2986 0.4022 0.056 Uiso 1 1 calc R
C102 C -0.22211(16) 0.39449(15) 0.43146(15) 0.0472(7) Uani 1 1 d .
C103 C -0.24662(15) 0.44889(14) 0.42027(14) 0.0456(7) Uani 1 1 d .
H103 H -0.2243 0.4889 0.4448 0.055 Uiso 1 1 calc R
C104 C -0.30467(16) 0.44225(15) 0.37199(15) 0.0485(7) Uani 1 1 d .
C105 C -0.33841(16) 0.38327(15) 0.33551(14) 0.0466(7) Uani 1 1 d .
H105 H -0.3773 0.3793 0.3034 0.056 Uiso 1 1 calc R
C106 C -0.34942(16) 0.26509(14) 0.30461(14) 0.0469(7) Uani 1 1 d .
H10A H -0.3525 0.2370 0.3306 0.056 Uiso 1 1 calc R
H10B H -0.3946 0.2699 0.2845 0.056 Uiso 1 1 calc R
C107 C -0.15980(16) 0.40118(15) 0.48569(14) 0.0475(7) Uani 1 1 d .
H10C H -0.1225 0.3946 0.4682 0.057 Uiso 1 1 calc R
H10D H -0.1508 0.4444 0.5125 0.057 Uiso 1 1 calc R
C108 C -0.32973(15) 0.50031(14) 0.35882(15) 0.0466(7) Uani 1 1 d .
H10E H -0.3776 0.4902 0.3397 0.056 Uiso 1 1 d R
H10F H -0.3098 0.5117 0.3283 0.056 Uiso 1 1 d R
O1 O 0.7461(2) 0.9460(2) 0.90996(19) 0.0484(10) Uani 0.50 1 d P
H1C H 0.7773 0.9332 0.9333 0.058 Uiso 0.50 1 d PR
H1A H 0.7617 0.9745 0.8982 0.058 Uiso 0.50 1 d PR
O2 O 0.4078(2) 0.22951(19) 0.07768(19) 0.0485(10) Uani 0.50 1 d P
H20G H 0.4370 0.2167 0.0523 0.058 Uiso 0.50 1 d PR
H20H H 0.3667 0.2360 0.0516 0.058 Uiso 0.50 1 d PR
O3 O 0.4126(2) 0.4882(2) 0.0122(2) 0.0540(11) Uani 0.50 1 d P
H3B H 0.4359 0.5118 0.0480 0.065 Uiso 0.50 1 d PR
H3C H 0.4312 0.4941 -0.0153 0.065 Uiso 0.50 1 d PR
O4 O 0.4984(2) 0.5191(2) 0.33681(19) 0.0489(10) Uani 0.50 1 d P
H4B H 0.4957 0.5158 0.2984 0.059 Uiso 0.50 1 d PR
H4A H 0.5098 0.5563 0.3576 0.059 Uiso 0.50 1 d PR
O5 O 0.6000(2) 0.0984(2) 0.4129(2) 0.0486(10) Uani 0.50 1 d P
H5D H 0.5841 0.1086 0.3793 0.058 Uiso 0.50 1 d PR
H5B H 0.6132 0.1317 0.4438 0.058 Uiso 0.50 1 d PR
O6 O 0.4972(2) 0.1650(2) 0.1943(2) 0.0494(10) Uani 0.50 1 d P
H6D H 0.5218 0.1483 0.2194 0.059 Uiso 0.50 1 d PR
H6B H 0.4565 0.1501 0.1878 0.059 Uiso 0.50 1 d PR
O7 O 0.9574(2) 0.1563(2) 0.37736(18) 0.0458(9) Uani 0.50 1 d P
H7D H 0.9165 0.1571 0.3611 0.055 Uiso 0.50 1 d PR
H7C H 0.9652 0.1186 0.3670 0.055 Uiso 0.50 1 d PR
O8 O 0.8833(2) 0.30520(19) 0.31948(19) 0.0480(10) Uani 0.50 1 d P
H8D H 0.8986 0.2745 0.3313 0.058 Uiso 0.50 1 d PR
H8A H 0.9153 0.3348 0.3264 0.058 Uiso 0.50 1 d PR
O9 O 0.2571(2) 0.0513(2) 0.6637(2) 0.0506(10) Uani 0.50 1 d P
H9D H 0.2883 0.0812 0.6868 0.061 Uiso 0.50 1 d PR
H9A H 0.2220 0.0560 0.6754 0.061 Uiso 0.50 1 d PR
O10 O 0.9424(2) 0.5184(2) 0.4421(2) 0.0505(10) Uani 0.50 1 d P
H10K H 0.9253 0.5443 0.4232 0.061 Uiso 0.50 1 d PR
H10G H 0.9728 0.5386 0.4754 0.061 Uiso 0.50 1 d PR
O11 O 0.3254(2) 0.4681(2) 0.1135(2) 0.0496(10) Uani 0.50 1 d P
H11D H 0.3557 0.4929 0.1444 0.059 Uiso 0.50 1 d PR
H11C H 0.3422 0.4381 0.0947 0.059 Uiso 0.50 1 d PR
O12 O 0.0620(2) 0.88169(19) 0.1062(2) 0.0476(9) Uani 0.50 1 d P
H12A H 0.0204 0.8833 0.0956 0.057 Uiso 0.50 1 d PR
H12C H 0.0803 0.8968 0.0826 0.057 Uiso 0.50 1 d PR
O13 O 0.2370(2) 0.90056(19) 0.31230(19) 0.0441(9) Uani 0.50 1 d P
H13A H 0.2468 0.9390 0.3343 0.053 Uiso 0.50 1 d PR
H13C H 0.2718 0.8876 0.3045 0.053 Uiso 0.50 1 d PR
O14 O 0.43825(10) 0.96508(10) 0.39074(10) 0.0480(5) Uani 1 1 d .
H14B H 0.4598 0.9442 0.3680 0.058 Uiso 1 1 d R
H14C H 0.4463 1.0041 0.3931 0.058 Uiso 1 1 d R
O15 O 0.5433(2) 0.9641(2) 0.3531(2) 0.0494(10) Uani 0.50 1 d P
H15A H 0.5771 0.9826 0.3840 0.059 Uiso 0.50 1 d PR
H15C H 0.5395 0.9832 0.3247 0.059 Uiso 0.50 1 d PR
O16 O 0.49669(11) 0.97873(10) 0.24420(10) 0.0497(5) Uani 1 1 d .
H16D H 0.5122 0.9736 0.2805 0.060 Uiso 1 1 d R
H16C H 0.4817 1.0136 0.2480 0.060 Uiso 1 1 d R
O17 O 0.7832(2) 0.7826(2) 0.1996(2) 0.0536(11) Uani 0.50 1 d P
H17D H 0.7521 0.8039 0.2044 0.064 Uiso 0.50 1 d PR
H17B H 0.8201 0.8032 0.2248 0.064 Uiso 0.50 1 d PR
O18 O 0.6563(2) 0.2937(2) 0.9780(2) 0.0533(10) Uani 0.50 1 d P
H18B H 0.6630 0.3218 1.0129 0.064 Uiso 0.50 1 d PR
H18C H 0.6169 0.2734 0.9672 0.064 Uiso 0.50 1 d PR

loop_
_atom_site_aniso_label
_atom_site_aniso_U_11
_atom_site_aniso_U_22
_atom_site_aniso_U_33
_atom_site_aniso_U_23
_atom_site_aniso_U_13
_atom_site_aniso_U_12
Pd1 0.05366(14) 0.04579(13) 0.06604(16) 0.01868(11) 0.02683(12) 0.00905(11)
Pd2 0.05596(14) 0.02933(10) 0.07431(17) 0.02212(10) 0.02970(12) 0.01626(9)
Pd3 0.05124(13) 0.03020(10) 0.04565(12) 0.00597(8) 0.01572(10) 0.00841(9)
Pd4 0.05469(14) 0.04515(12) 0.03796(12) 0.00662(9) 0.00542(10) 0.00196(10)
Pd5 0.06919(17) 0.03468(12) 0.07564(18) 0.02952(12) 0.02973(14) 0.01649(11)
Pd6 0.08033(19) 0.04718(13) 0.06893(17) 0.02639(12) 0.04324(15) 0.01682(13)
P1 0.0560(5) 0.0488(4) 0.0489(5) 0.0139(4) 0.0144(4) 0.0067(4)
F1 0.0574(11) 0.0567(11) 0.0533(11) 0.0227(9) 0.0186(9) -0.0074(8)
F2 0.0593(12) 0.0729(13) 0.0579(12) 0.0159(10) 0.0053(9) -0.0360(10)
F3 0.0621(12) 0.0635(12) 0.0845(15) 0.0368(11) 0.0209(11) 0.0234(10)
F4 0.0523(11) 0.0648(12) 0.0679(13) 0.0200(10) 0.0047(10) -0.0125(9)
F5 0.0693(13) 0.0802(14) 0.0733(13) 0.0362(11) 0.0442(11) 0.0384(11)
F6 0.0597(12) 0.0691(13) 0.0665(13) 0.0020(10) 0.0335(10) -0.0194(10)
P2 0.0470(4) 0.0495(4) 0.0496(5) 0.0137(3) 0.0147(4) 0.0072(3)
F7 0.0566(11) 0.0412(9) 0.0558(10) 0.0006(8) 0.0213(9) 0.0161(8)
F8 0.0217(7) 0.0556(10) 0.0530(10) -0.0147(8) -0.0023(7) 0.0161(7)
F9 0.0508(10) 0.0820(13) 0.0343(9) 0.0133(9) 0.0099(8) -0.0170(9)
F10 0.0536(11) 0.0442(10) 0.0758(13) 0.0196(9) 0.0036(10) 0.0134(8)
F11 0.0646(13) 0.1059(18) 0.0860(16) 0.0671(15) 0.0047(12) -0.0104(12)
F12 0.0750(15) 0.0859(16) 0.0729(15) 0.0155(12) 0.0168(12) 0.0137(12)
P3 0.0545(5) 0.0496(4) 0.0492(5) 0.0137(4) 0.0136(4) 0.0066(4)
F13 0.0520(11) 0.0604(12) 0.0909(15) 0.0133(11) 0.0270(11) 0.0208(9)
F14 0.0580(11) 0.0671(12) 0.0675(12) 0.0411(10) 0.0114(9) 0.0190(9)
F15 0.0524(11) 0.0700(13) 0.0646(13) 0.0205(10) 0.0064(9) -0.0087(9)
F16 0.0527(11) 0.0710(12) 0.0488(11) 0.0251(9) -0.0180(9) -0.0111(9)
F17 0.0594(11) 0.0773(13) 0.0620(12) 0.0224(10) 0.0419(10) 0.0251(10)
F18 0.0756(13) 0.0558(11) 0.0448(10) 0.0137(8) 0.0031(9) -0.0092(10)
P4 0.0473(4) 0.0480(4) 0.0480(4) 0.0140(3) 0.0143(3) 0.0072(3)
F19 0.0418(9) 0.0525(9) 0.0476(9) 0.0287(7) 0.0171(7) 0.0260(7)
F20 0.0306(8) 0.0531(9) 0.0585(10) 0.0327(8) 0.0259(7) 0.0159(7)
F21 0.0348(9) 0.1165(18) 0.0568(12) 0.0130(11) 0.0235(9) 0.0048(10)
F22 0.0415(9) 0.0432(9) 0.0834(13) 0.0296(9) 0.0117(9) -0.0069(7)
F23 0.0408(9) 0.0530(10) 0.0348(8) -0.0065(7) 0.0100(7) 0.0057(7)
F24 0.0547(10) 0.0338(8) 0.0693(11) 0.0267(8) 0.0361(9) 0.0260(7)
P5 0.0555(5) 0.0506(5) 0.0491(5) 0.0136(4) 0.0134(4) 0.0072(4)
F25 0.0597(12) 0.0432(10) 0.0813(14) 0.0252(9) 0.0063(10) 0.0208(8)
F26 0.0537(11) 0.0588(11) 0.0546(11) -0.0079(9) -0.0007(9) 0.0101(9)
F27 0.0606(12) 0.0675(13) 0.0675(13) 0.0179(10) 0.0060(10) 0.0246(10)
F28 0.0651(13) 0.0813(15) 0.0543(12) 0.0018(10) -0.0010(10) 0.0093(11)
F29 0.0656(12) 0.0423(9) 0.0739(13) 0.0067(9) 0.0357(10) 0.0045(8)
F30 0.0552(12) 0.0708(13) 0.0676(13) 0.0331(11) -0.0039(10) 0.0099(10)
P6 0.0551(5) 0.0485(4) 0.0483(5) 0.0137(4) 0.0141(4) 0.0063(4)
F31 0.0493(10) 0.0756(13) 0.0661(12) 0.0520(10) 0.0109(9) 0.0206(9)
F32 0.0648(12) 0.0690(12) 0.0430(10) 0.0324(9) -0.0042(8) -0.0318(9)
F33 0.0603(11) 0.0649(12) 0.0553(11) 0.0087(9) 0.0333(9) 0.0069(9)
F34 0.0701(14) 0.0580(12) 0.0840(15) 0.0110(11) 0.0325(12) 0.0047(10)
F35 0.0555(11) 0.0682(12) 0.0548(11) 0.0100(9) 0.0349(9) -0.0105(9)
F36 0.0644(12) 0.0734(13) 0.0589(12) 0.0209(10) 0.0213(10) -0.0029(10)
N1 0.0463(14) 0.0466(14) 0.0469(14) 0.0162(11) 0.0098(11) 0.0055(11)
N2 0.0497(15) 0.0517(15) 0.0446(14) 0.0133(11) 0.0123(12) 0.0094(12)
N3 0.0505(14) 0.0457(14) 0.0440(14) 0.0161(11) 0.0133(11) 0.0067(11)
N4 0.0491(15) 0.0460(14) 0.0449(14) 0.0099(11) 0.0135(11) 0.0031(11)
N5 0.0513(15) 0.0427(13) 0.0467(14) 0.0163(11) 0.0142(12) 0.0064(11)
N6 0.0495(14) 0.0452(13) 0.0434(13) 0.0135(11) 0.0163(11) 0.0068(11)
N7 0.0476(14) 0.0487(14) 0.0438(14) 0.0120(11) 0.0099(11) 0.0058(11)
N8 0.0476(15) 0.0511(15) 0.0469(14) 0.0113(11) 0.0122(12) 0.0063(12)
N9 0.0474(14) 0.0456(14) 0.0554(16) 0.0102(12) 0.0140(12) 0.0085(11)
N10 0.0415(13) 0.0483(14) 0.0426(13) 0.0095(11) 0.0087(11) 0.0091(11)
N11 0.0438(14) 0.0493(14) 0.0474(14) 0.0172(11) 0.0126(11) 0.0074(11)
N12 0.0479(14) 0.0452(13) 0.0459(14) 0.0137(11) 0.0105(11) 0.0053(11)
N13 0.0427(13) 0.0525(14) 0.0423(13) 0.0136(11) 0.0109(11) 0.0104(11)
N14 0.0480(14) 0.0452(13) 0.0461(14) 0.0115(11) 0.0130(11) 0.0093(11)
N15 0.0504(14) 0.0415(13) 0.0458(14) 0.0108(11) 0.0159(11) 0.0074(11)
N16 0.0471(14) 0.0429(13) 0.0471(14) 0.0088(11) 0.0112(11) 0.0052(11)
N17 0.0459(14) 0.0462(14) 0.0466(14) 0.0100(11) 0.0092(11) 0.0075(11)
N18 0.0495(15) 0.0460(14) 0.0456(14) 0.0125(11) 0.0085(11) 0.0047(11)
N19 0.0488(14) 0.0422(13) 0.0469(14) 0.0143(11) 0.0114(11) 0.0091(11)
N20 0.0453(14) 0.0493(14) 0.0427(13) 0.0136(11) 0.0132(11) 0.0058(11)
N21 0.0439(14) 0.0469(14) 0.0462(14) 0.0141(11) 0.0125(11) 0.0069(11)
N22 0.0454(14) 0.0466(13) 0.0458(14) 0.0144(11) 0.0126(11) 0.0020(11)
N23 0.0443(13) 0.0760(18) 0.0345(12) 0.0246(12) 0.0244(11) 0.0183(12)
N24 0.0470(14) 0.0471(14) 0.0476(14) 0.0133(11) 0.0154(11) 0.0062(11)
C1 0.0455(16) 0.0466(16) 0.0441(16) 0.0120(13) 0.0098(13) 0.0071(13)
C2 0.0489(17) 0.0535(17) 0.0435(16) 0.0142(13) 0.0102(13) 0.0054(14)
C3 0.0512(18) 0.0477(17) 0.0467(17) 0.0112(13) 0.0174(14) 0.0097(13)
C4 0.0481(17) 0.0461(16) 0.0511(18) 0.0133(13) 0.0153(14) 0.0060(13)
C5 0.0438(16) 0.0511(17) 0.0498(17) 0.0134(14) 0.0166(14) 0.0087(13)
C6 0.0473(17) 0.0404(15) 0.0476(17) 0.0101(12) 0.0114(13) 0.0060(12)
C7 0.0468(17) 0.0510(17) 0.0415(16) 0.0133(13) 0.0094(13) 0.0094(13)
C8 0.0546(19) 0.0473(17) 0.0530(18) 0.0140(14) 0.0140(15) 0.0114(14)
C9 0.0425(16) 0.0492(17) 0.0472(17) 0.0098(13) 0.0112(13) 0.0073(13)
C10 0.0455(16) 0.0462(16) 0.0493(17) 0.0114(13) 0.0181(14) 0.0093(13)
C11 0.0544(18) 0.0451(16) 0.0497(18) 0.0096(13) 0.0192(14) 0.0080(13)
C12 0.0448(17) 0.0528(17) 0.0498(18) 0.0140(14) 0.0128(14) 0.0081(14)
C13 0.0432(16) 0.0405(15) 0.0513(17) 0.0102(13) 0.0125(13) 0.0041(12)
C14 0.0464(17) 0.0434(16) 0.0541(18) 0.0109(13) 0.0115(14) 0.0036(13)
C15 0.0447(16) 0.0523(17) 0.0465(17) 0.0127(13) 0.0128(13) 0.0094(13)
C16 0.0474(17) 0.0463(16) 0.0523(18) 0.0127(13) 0.0139(14) 0.0038(13)
C17 0.0416(16) 0.0516(17) 0.0465(17) 0.0125(13) 0.0063(13) 0.0062(13)
C18 0.0489(17) 0.0458(16) 0.0493(17) 0.0152(13) 0.0148(14) 0.0067(13)
C19 0.0542(18) 0.0463(16) 0.0505(18) 0.0124(13) 0.0181(15) 0.0072(14)
C20 0.0451(16) 0.0476(16) 0.0439(16) 0.0108(13) 0.0112(13) 0.0097(13)
C21 0.0464(16) 0.0479(16) 0.0430(16) 0.0211(13) 0.0124(13) 0.0088(13)
C22 0.0470(16) 0.0419(15) 0.0492(17) 0.0105(13) 0.0148(14) 0.0111(12)
C23 0.0439(16) 0.0500(17) 0.0455(16) 0.0127(13) 0.0113(13) 0.0026(13)
C24 0.0528(17) 0.0412(15) 0.0403(15) 0.0108(12) 0.0099(13) 0.0051(13)
C25 0.0432(16) 0.0431(15) 0.0459(16) 0.0149(12) 0.0118(13) 0.0037(12)
C26 0.0489(17) 0.0453(16) 0.0428(16) 0.0083(12) 0.0099(13) 0.0084(13)
C27 0.0529(18) 0.0510(17) 0.0397(15) 0.0138(13) 0.0137(13) 0.0050(14)
C28 0.0509(18) 0.0518(18) 0.0493(18) 0.0177(14) 0.0112(14) 0.0100(14)
C29 0.0515(18) 0.0526(17) 0.0457(17) 0.0169(14) 0.0155(14) 0.0065(14)
C30 0.0423(16) 0.0459(16) 0.0493(17) 0.0171(13) 0.0100(13) 0.0047(12)
C31 0.0438(16) 0.0557(18) 0.0458(17) 0.0108(14) 0.0100(13) 0.0060(14)
C32 0.0451(16) 0.0462(16) 0.0478(17) 0.0127(13) 0.0125(13) 0.0080(13)
C33 0.0395(15) 0.0523(17) 0.0517(17) 0.0118(14) 0.0156(13) 0.0105(13)
C34 0.0544(18) 0.0459(16) 0.0410(16) 0.0124(13) 0.0131(13) 0.0033(13)
C35 0.0500(17) 0.0529(17) 0.0396(16) 0.0147(13) 0.0092(13) 0.0104(14)
C36 0.0547(18) 0.0556(18) 0.0438(16) 0.0201(14) 0.0174(14) 0.0132(14)
C37 0.0451(17) 0.0503(17) 0.0475(17) 0.0083(13) 0.0133(14) 0.0066(13)
C38 0.0596(19) 0.0459(16) 0.0451(17) 0.0150(13) 0.0157(14) 0.0133(14)
C39 0.0443(16) 0.0514(17) 0.0460(17) 0.0089(13) 0.0114(13) 0.0124(13)
C40 0.0498(17) 0.0420(15) 0.0477(17) 0.0145(13) 0.0151(14) 0.0029(13)
C41 0.0518(18) 0.0358(14) 0.0524(18) 0.0078(12) 0.0120(14) 0.0050(13)
C42 0.0436(17) 0.0527(18) 0.0553(19) 0.0177(15) 0.0122(14) 0.0069(13)
C43 0.0500(17) 0.0461(16) 0.0500(17) 0.0109(13) 0.0187(14) 0.0128(13)
C44 0.0443(16) 0.0418(15) 0.0537(18) 0.0130(13) 0.0103(14) 0.0043(12)
C45 0.0421(16) 0.0495(17) 0.0513(17) 0.0152(13) 0.0174(13) 0.0063(13)
C46 0.0460(17) 0.0509(17) 0.0467(17) 0.0111(13) 0.0161(13) 0.0055(13)
C47 0.0448(16) 0.0488(16) 0.0396(15) 0.0083(12) 0.0073(12) 0.0097(13)
C48 0.0561(19) 0.0498(17) 0.0521(18) 0.0178(14) 0.0154(15) 0.0154(14)
C49 0.0381(15) 0.0508(17) 0.0490(17) 0.0102(13) 0.0100(13) 0.0026(13)
C50 0.0435(16) 0.0456(16) 0.0497(17) 0.0121(13) 0.0177(13) 0.0085(12)
C51 0.0495(18) 0.0511(17) 0.0533(18) 0.0120(14) 0.0179(14) 0.0105(14)
C52 0.0460(17) 0.0498(16) 0.0461(17) 0.0147(13) 0.0133(13) 0.0077(13)
C53 0.0401(16) 0.0462(16) 0.0529(18) 0.0133(13) 0.0094(13) 0.0051(12)
C54 0.0509(17) 0.0426(15) 0.0476(17) 0.0161(13) 0.0124(14) 0.0072(13)
C55 0.0433(16) 0.0488(16) 0.0510(17) 0.0159(14) 0.0152(13) 0.0069(13)
C56 0.0428(16) 0.0461(16) 0.0499(17) 0.0078(13) 0.0113(13) 0.0026(12)
C57 0.0484(17) 0.0482(16) 0.0471(17) 0.0126(13) 0.0132(14) 0.0072(13)
C58 0.0468(17) 0.0456(16) 0.0486(17) 0.0166(13) 0.0118(13) 0.0059(13)
C59 0.0494(17) 0.0528(17) 0.0466(17) 0.0159(14) 0.0154(14) 0.0048(14)
C60 0.0498(17) 0.0505(17) 0.0424(16) 0.0090(13) 0.0112(13) 0.0130(14)
C61 0.0513(18) 0.0495(17) 0.0473(17) 0.0130(14) 0.0099(14) 0.0152(14)
C62 0.0487(17) 0.0500(17) 0.0463(17) 0.0130(13) 0.0124(13) 0.0108(13)
C63 0.0416(15) 0.0498(16) 0.0456(16) 0.0191(13) 0.0131(12) 0.0094(12)
C64 0.0496(17) 0.0515(17) 0.0429(16) 0.0150(13) 0.0135(13) 0.0085(13)
C65 0.0428(16) 0.0559(18) 0.0498(17) 0.0182(14) 0.0171(13) 0.0124(13)
C66 0.0484(17) 0.0417(15) 0.0474(17) 0.0096(12) 0.0122(13) 0.0052(12)
C67 0.0483(17) 0.0466(16) 0.0424(16) 0.0168(12) 0.0118(13) 0.0076(13)
C68 0.0488(17) 0.0459(16) 0.0509(17) 0.0128(13) 0.0169(14) 0.0069(13)
C69 0.0428(16) 0.0475(16) 0.0457(16) 0.0099(13) 0.0135(13) 0.0061(13)
C70 0.0447(16) 0.0442(15) 0.0448(16) 0.0073(12) 0.0086(13) 0.0040(12)
C71 0.0476(17) 0.0491(16) 0.0418(16) 0.0117(13) 0.0091(13) 0.0048(13)
C72 0.0499(17) 0.0479(16) 0.0401(15) 0.0103(12) 0.0109(13) 0.0075(13)
C73 0.0481(17) 0.0458(16) 0.0501(18) 0.0123(13) 0.0103(14) 0.0068(13)
C74 0.0464(16) 0.0460(16) 0.0483(17) 0.0150(13) 0.0168(13) 0.0070(13)
C75 0.0461(17) 0.0485(16) 0.0508(18) 0.0167(13) 0.0143(14) 0.0074(13)
C76 0.0509(17) 0.0481(16) 0.0432(16) 0.0133(13) 0.0169(13) 0.0096(13)
C77 0.0493(17) 0.0457(16) 0.0418(16) 0.0116(12) 0.0119(13) 0.0047(13)
C78 0.0519(17) 0.0455(16) 0.0477(17) 0.0184(13) 0.0164(14) 0.0141(13)
C79 0.0449(16) 0.0524(17) 0.0449(16) 0.0156(13) 0.0147(13) 0.0068(13)
C80 0.0419(16) 0.0463(16) 0.0451(16) 0.0114(13) 0.0129(13) 0.0072(12)
C81 0.0472(17) 0.0521(17) 0.0460(17) 0.0129(13) 0.0121(14) 0.0052(13)
C82 0.0444(17) 0.0499(17) 0.0511(18) 0.0100(14) 0.0146(14) 0.0084(13)
C83 0.0452(16) 0.0455(16) 0.0486(17) 0.0149(13) 0.0138(13) 0.0048(13)
C84 0.0410(16) 0.0475(16) 0.0548(18) 0.0174(13) 0.0208(14) 0.0039(12)
C85 0.0481(17) 0.0468(16) 0.0457(17) 0.0130(13) 0.0120(13) 0.0055(13)
C86 0.0460(16) 0.0492(17) 0.0490(17) 0.0174(13) 0.0164(14) 0.0033(13)
C87 0.0444(16) 0.0447(16) 0.0533(18) 0.0128(13) 0.0150(14) 0.0136(13)
C88 0.0478(17) 0.0537(17) 0.0424(16) 0.0135(13) 0.0122(13) 0.0080(13)
C89 0.0509(17) 0.0502(17) 0.0390(15) 0.0134(13) 0.0097(13) 0.0076(13)
C90 0.0475(17) 0.0444(16) 0.0505(17) 0.0159(13) 0.0171(14) 0.0099(13)
C91 0.0445(16) 0.0477(16) 0.0415(16) 0.0111(13) 0.0099(13) 0.0023(13)
C92 0.0439(16) 0.0487(16) 0.0487(17) 0.0177(13) 0.0103(13) 0.0066(13)
C93 0.0472(17) 0.0532(17) 0.0483(17) 0.0200(14) 0.0166(14) 0.0116(14)
C94 0.0493(17) 0.0408(15) 0.0493(17) 0.0102(13) 0.0128(14) 0.0012(13)
C95 0.0482(17) 0.0497(17) 0.0476(17) 0.0108(13) 0.0121(14) 0.0035(13)
C96 0.0441(16) 0.0485(16) 0.0521(18) 0.0161(14) 0.0132(14) 0.0078(13)
C97 0.0459(17) 0.0510(17) 0.0445(16) 0.0128(13) 0.0112(13) 0.0070(13)
C98 0.0425(16) 0.0456(16) 0.0478(17) 0.0073(13) 0.0141(13) 0.0057(12)
C99 0.0461(17) 0.0456(16) 0.0491(17) 0.0124(13) 0.0109(14) 0.0052(13)
C100 0.0478(17) 0.0441(16) 0.0492(17) 0.0128(13) 0.0149(14) 0.0051(13)
C101 0.0453(16) 0.0470(16) 0.0484(17) 0.0160(13) 0.0145(13) 0.0061(13)
C102 0.0469(17) 0.0470(16) 0.0447(16) 0.0107(13) 0.0101(13) 0.0060(13)
C103 0.0469(17) 0.0407(15) 0.0434(16) 0.0074(12) 0.0093(13) 0.0001(12)
C104 0.0498(17) 0.0467(16) 0.0496(17) 0.0162(13) 0.0142(14) 0.0033(13)
C105 0.0486(17) 0.0516(17) 0.0412(16) 0.0132(13) 0.0139(13) 0.0122(13)
C106 0.0522(18) 0.0469(16) 0.0403(16) 0.0102(12) 0.0137(13) 0.0050(13)
C107 0.0480(17) 0.0501(17) 0.0452(16) 0.0154(13) 0.0118(13) 0.0104(13)
C108 0.0436(16) 0.0447(16) 0.0514(17) 0.0147(13) 0.0116(13) 0.0094(12)
O1 0.044(2) 0.056(3) 0.046(2) 0.0153(19) 0.0126(18) 0.0092(19)
O2 0.048(2) 0.049(2) 0.042(2) 0.0095(18) 0.0044(18) 0.0097(19)
O3 0.054(3) 0.055(3) 0.050(3) 0.010(2) 0.014(2) 0.006(2)
O4 0.057(3) 0.053(2) 0.039(2) 0.0143(18) 0.0152(19) 0.011(2)
O5 0.052(2) 0.050(2) 0.045(2) 0.0146(19) 0.0137(19) 0.0094(19)
O6 0.042(2) 0.054(2) 0.050(2) 0.0129(19) 0.0129(19) 0.0087(19)
O7 0.048(2) 0.053(2) 0.037(2) 0.0149(18) 0.0089(18) 0.0123(18)
O8 0.058(3) 0.040(2) 0.049(2) 0.0126(18) 0.020(2) 0.0078(18)
O9 0.055(3) 0.053(2) 0.046(2) 0.0143(19) 0.017(2) 0.009(2)
O10 0.050(2) 0.047(2) 0.053(3) 0.0122(19) 0.014(2) 0.0085(19)
O11 0.050(2) 0.048(2) 0.053(3) 0.0122(19) 0.020(2) 0.0103(19)
O12 0.045(2) 0.044(2) 0.052(2) 0.0120(18) 0.0127(19) 0.0097(18)
O13 0.048(2) 0.043(2) 0.045(2) 0.0115(17) 0.0204(18) 0.0089(17)
O14 0.0465(12) 0.0547(12) 0.0493(12) 0.0191(10) 0.0199(10) 0.0095(9)
O15 0.045(2) 0.051(2) 0.057(3) 0.024(2) 0.0137(19) 0.0097(18)
O16 0.0510(12) 0.0453(11) 0.0518(12) 0.0148(9) 0.0111(10) 0.0104(9)
O17 0.054(3) 0.053(3) 0.058(3) 0.017(2) 0.019(2) 0.017(2)
O18 0.055(3) 0.060(3) 0.047(2) 0.017(2) 0.015(2) 0.009(2)

loop_
_atom_type_symbol
_atom_type_description
_atom_type_scat_dispersion_real
_atom_type_scat_dispersion_imag
_atom_type_scat_source
C C 0.0033 0.0016 'International Tables Vol C Tables 4.2.6.8 and 6.1.1.4'
H H 0.0000 0.0000 'International Tables Vol C Tables 4.2.6.8 and 6.1.1.4'
N N 0.0061 0.0033 'International Tables Vol C Tables 4.2.6.8 and 6.1.1.4'
O O 0.0106 0.0060 'International Tables Vol C Tables 4.2.6.8 and 6.1.1.4'
F F 0.0171 0.0103 'International Tables Vol C Tables 4.2.6.8 and 6.1.1.4'
Pd Pd -0.9988 1.0072 'International Tables Vol C Tables 4.2.6.8 and 6.1.1.4'
P P 0.1023 0.0942 'International Tables Vol C Tables 4.2.6.8 and 6.1.1.4'

loop_
_geom_angle_atom_site_label_1
_geom_angle_atom_site_label_2
_geom_angle_atom_site_label_3
_geom_angle
_geom_angle_site_symmetry_1
_geom_angle_site_symmetry_3
N1 Pd1 N2 82.04(10) . .
N1 Pd1 N13 95.09(10) . .
N2 Pd1 N13 177.04(10) . .
N1 Pd1 N16 177.35(10) . .
N2 Pd1 N16 95.63(10) . .
N13 Pd1 N16 87.25(10) . .
N1 Pd1 Pd2 119.11(7) . .
N2 Pd1 Pd2 117.21(8) . .
N13 Pd1 Pd2 63.57(7) . .
N16 Pd1 Pd2 63.08(7) . .
N14 Pd2 N15 82.96(11) . .
N14 Pd2 N4 99.28(11) . .
N15 Pd2 N4 177.13(11) . .
N14 Pd2 N3 179.59(11) . .
N15 Pd2 N3 97.20(10) . .
N4 Pd2 N3 80.55(11) . .
N14 Pd2 Pd1 63.31(8) . .
N15 Pd2 Pd1 63.27(7) . .
N4 Pd2 Pd1 116.10(8) . .
N3 Pd2 Pd1 116.42(7) . .
N20 Pd3 N17 82.16(10) . .
N20 Pd3 N5 178.44(11) . .
N17 Pd3 N5 97.55(10) . .
N20 Pd3 N6 98.31(10) . .
N17 Pd3 N6 176.99(10) . .
N5 Pd3 N6 81.90(10) . .
N20 Pd3 Pd4 63.34(7) . .
N17 Pd3 Pd4 63.95(7) . .
N5 Pd3 Pd4 115.15(7) . .
N6 Pd3 Pd4 113.58(7) . .
N19 Pd4 N8 175.11(11) . .
N19 Pd4 N18 87.08(11) . .
N8 Pd4 N18 96.76(11) . .
N19 Pd4 N7 94.28(10) . .
N8 Pd4 N7 81.62(10) . .
N18 Pd4 N7 174.76(10) . .
N19 Pd4 Pd3 63.35(7) . .
N8 Pd4 Pd3 115.72(8) . .
N18 Pd4 Pd3 63.52(7) . .
N7 Pd4 Pd3 112.64(7) . .
N21 Pd5 N24 85.78(11) . .
N21 Pd5 N10 176.15(10) . .
N24 Pd5 N10 98.05(10) . .
N21 Pd5 N9 96.28(11) . .
N24 Pd5 N9 171.51(11) . .
N10 Pd5 N9 79.87(10) . .
N21 Pd5 Pd6 63.54(8) . .
N24 Pd5 Pd6 63.36(7) . .
N10 Pd5 Pd6 118.49(7) . .
N9 Pd5 Pd6 124.89(8) . .
N23 Pd6 N22 88.66(11) . .
N23 Pd6 N12 173.93(10) . .
N22 Pd6 N12 97.06(10) . .
N23 Pd6 N11 94.62(10) . .
N22 Pd6 N11 173.19(11) . .
N12 Pd6 N11 79.48(10) . .
N23 Pd6 Pd5 63.23(7) . .
N22 Pd6 Pd5 62.86(8) . .
N12 Pd6 Pd5 121.32(7) . .
N11 Pd6 Pd5 123.95(7) . .
F6 P1 F2 87.19(10) . .
F6 P1 F4 174.30(12) . .
F2 P1 F4 87.40(11) . .
F6 P1 F1 90.94(10) . .
F2 P1 F1 178.11(11) . .
F4 P1 F1 94.46(11) . .
F6 P1 F3 92.92(12) . .
F2 P1 F3 89.36(13) . .
F4 P1 F3 85.25(11) . .
F1 P1 F3 90.40(12) . .
F6 P1 F5 90.29(12) . .
F2 P1 F5 85.89(12) . .
F4 P1 F5 91.08(12) . .
F1 P1 F5 94.46(11) . .
F3 P1 F5 174.13(13) . .
F9 P2 F10 72.21(10) . .
F9 P2 F8 85.77(11) . .
F10 P2 F8 76.34(10) . .
F9 P2 F12 94.73(12) . .
F10 P2 F12 162.04(12) . .
F8 P2 F12 90.73(11) . .
F9 P2 F7 90.67(11) . .
F10 P2 F7 98.06(11) . .
F8 P2 F7 174.07(11) . .
F12 P2 F7 94.29(12) . .
F9 P2 F11 174.59(12) . .
F10 P2 F11 102.38(11) . .
F8 P2 F11 92.98(14) . .
F12 P2 F11 90.54(13) . .
F7 P2 F11 90.13(13) . .
F18 P3 F13 98.37(12) . .
F18 P3 F16 175.39(12) . .
F13 P3 F16 77.16(11) . .
F18 P3 F17 89.54(12) . .
F13 P3 F17 91.73(10) . .
F16 P3 F17 89.43(12) . .
F18 P3 F14 95.39(11) . .
F13 P3 F14 166.11(12) . .
F16 P3 F14 89.11(10) . .
F17 P3 F14 90.25(10) . .
F18 P3 F15 91.38(11) . .
F13 P3 F15 89.93(10) . .
F16 P3 F15 89.79(11) . .
F17 P3 F15 177.97(11) . .
F14 P3 F15 87.85(10) . .
F23 P4 F24 81.00(10) . .
F23 P4 F19 92.70(9) . .
F24 P4 F19 93.05(9) . .
F23 P4 F22 92.36(11) . .
F24 P4 F22 172.51(11) . .
F19 P4 F22 90.72(10) . .
F23 P4 F21 170.14(11) . .
F24 P4 F21 91.39(12) . .
F19 P4 F21 93.97(10) . .
F22 P4 F21 94.81(12) . .
F23 P4 F20 87.14(9) . .
F24 P4 F20 88.79(9) . .
F19 P4 F20 178.11(10) . .
F22 P4 F20 87.40(9) . .
F21 P4 F20 86.43(10) . .
F27 P5 F28 72.11(12) . .
F27 P5 F26 85.76(12) . .
F28 P5 F26 76.43(11) . .
F27 P5 F30 94.71(11) . .
F28 P5 F30 161.89(13) . .
F26 P5 F30 90.54(12) . .
F27 P5 F29 174.60(12) . .
F28 P5 F29 102.50(12) . .
F26 P5 F29 93.04(11) . .
F30 P5 F29 90.56(11) . .
F27 P5 F25 90.57(11) . .
F28 P5 F25 98.47(12) . .
F26 P5 F25 174.44(13) . .
F30 P5 F25 93.92(12) . .
F29 P5 F25 90.23(10) . .
F31 P6 F35 92.99(11) . .
F31 P6 F34 89.28(12) . .
F35 P6 F34 87.96(11) . .
F31 P6 F36 88.07(12) . .
F35 P6 F36 94.29(11) . .
F34 P6 F36 176.61(13) . .
F31 P6 F32 174.63(12) . .
F35 P6 F32 91.03(10) . .
F34 P6 F32 94.42(13) . .
F36 P6 F32 88.08(12) . .
F31 P6 F33 85.39(11) . .
F35 P6 F33 177.69(11) . .
F34 P6 F33 90.38(11) . .
F36 P6 F33 87.30(10) . .
F32 P6 F33 90.69(10) . .
C5 N1 C1 119.9(3) . .
C5 N1 Pd1 112.6(2) . .
C1 N1 Pd1 127.3(2) . .
C10 N2 C6 118.9(3) . .
C10 N2 Pd1 127.1(2) . .
C6 N2 Pd1 113.8(2) . .
C11 N3 C15 120.5(3) . .
C11 N3 Pd2 124.6(2) . .
C15 N3 Pd2 114.8(2) . .
C20 N4 C16 120.1(3) . .
C20 N4 Pd2 122.8(2) . .
C16 N4 Pd2 117.0(2) . .
C25 N5 C21 121.0(3) . .
C25 N5 Pd3 112.2(2) . .
C21 N5 Pd3 126.7(2) . .
C30 N6 C26 120.9(3) . .
C30 N6 Pd3 126.9(2) . .
C26 N6 Pd3 112.2(2) . .
C35 N7 C31 120.4(3) . .
C35 N7 Pd4 113.5(2) . .
C31 N7 Pd4 126.1(2) . .
C36 N8 C40 120.3(3) . .
C36 N8 Pd4 113.3(2) . .
C40 N8 Pd4 126.3(2) . .
C41 N9 C45 119.48(19) . .
C41 N9 Pd5 126.54(16) . .
C45 N9 Pd5 113.78(16) . .
C46 N10 C50 118.97(18) . .
C46 N10 Pd5 114.93(15) . .
C50 N10 Pd5 125.92(15) . .
C55 N11 C51 119.74(19) . .
C55 N11 Pd6 113.62(15) . .
C51 N11 Pd6 126.63(15) . .
C60 N12 C56 120.15(19) . .
C60 N12 Pd6 124.89(16) . .
C56 N12 Pd6 114.68(15) . .
N14 N13 C63 108.07(19) . .
N14 N13 Pd1 112.77(18) . .
C63 N13 Pd1 135.67(16) . .
C61 N14 N13 107.38(19) . .
C61 N14 Pd2 133.17(17) . .
N13 N14 Pd2 119.11(18) . .
N16 N15 C68 105.73(19) . .
N16 N15 Pd2 119.19(19) . .
C68 N15 Pd2 133.24(16) . .
N15 N16 C66 113.2(2) . .
N15 N16 Pd1 114.45(18) . .
C66 N16 Pd1 130.46(16) . .
C73 N17 N18 108.3(2) . .
C73 N17 Pd3 135.34(16) . .
N18 N17 Pd3 116.11(18) . .
C71 N18 N17 107.9(2) . .
C71 N18 Pd4 135.85(17) . .
N17 N18 Pd4 116.25(19) . .
N20 N19 C78 107.92(19) . .
N20 N19 Pd4 116.22(18) . .
C78 N19 Pd4 135.86(16) . .
N19 N20 C76 108.6(2) . .
N19 N20 Pd3 116.47(18) . .
C76 N20 Pd3 134.19(16) . .
N22 N21 C83 108.28(19) . .
N22 N21 Pd5 117.66(18) . .
C83 N21 Pd5 133.22(16) . .
N21 N22 C81 107.51(19) . .
N21 N22 Pd6 115.85(18) . .
C81 N22 Pd6 134.45(17) . .
C88 N23 N24 108.26(18) . .
C88 N23 Pd6 132.60(16) . .
N24 N23 Pd6 115.83(18) . .
C86 N24 N23 107.92(19) . .
C86 N24 Pd5 133.39(16) . .
N23 N24 Pd5 117.35(18) . .
C2 C1 N1 119.5(3) . .
C2 C1 H1 120.3 . .
N1 C1 H1 120.3 . .
C1 C2 C3 120.2(3) . .
C1 C2 H2 119.9 . .
C3 C2 H2 119.9 . .
C4 C3 C2 120.2(3) . .
C4 C3 H3 119.9 . .
C2 C3 H3 119.9 . .
C3 C4 C5 119.4(3) . .
C3 C4 H4 120.3 . .
C5 C4 H4 120.3 . .
C4 C5 N1 120.7(3) . .
C4 C5 C6 122.1(3) . .
N1 C5 C6 117.0(3) . .
C7 C6 N2 121.4(3) . .
C7 C6 C5 124.3(3) . .
N2 C6 C5 114.2(3) . .
C6 C7 C8 119.4(3) . .
C6 C7 H7 120.3 . .
C8 C7 H7 120.3 . .
C9 C8 C7 120.0(3) . .
C9 C8 H8 120.0 . .
C7 C8 H8 120.0 . .
C8 C9 C10 119.2(3) . .
C8 C9 H9 120.4 . .
C10 C9 H9 120.4 . .
N2 C10 C9 121.2(3) . .
N2 C10 H10 119.4 . .
C9 C10 H10 119.4 . .
N3 C11 C12 119.7(3) . .
N3 C11 H11 120.2 . .
C12 C11 H11 120.2 . .
C13 C12 C11 120.3(3) . .
C13 C12 H12 119.8 . .
C11 C12 H12 119.8 . .
C12 C13 C14 119.4(3) . .
C12 C13 H13 120.3 . .
C14 C13 H13 120.3 . .
C13 C14 C15 120.6(3) . .
C13 C14 H14 119.7 . .
C15 C14 H14 119.7 . .
N3 C15 C14 119.4(3) . .
N3 C15 C16 114.3(3) . .
C14 C15 C16 126.2(3) . .
C17 C16 N4 119.7(3) . .
C17 C16 C15 126.7(3) . .
N4 C16 C15 113.4(3) . .
C16 C17 C18 120.4(3) . .
C16 C17 H17 119.8 . .
C18 C17 H17 119.8 . .
C17 C18 C19 119.4(3) . .
C17 C18 H18 120.3 . .
C19 C18 H18 120.3 . .
C20 C19 C18 119.4(3) . .
C20 C19 H19 120.3 . .
C18 C19 H19 120.3 . .
N4 C20 C19 121.0(3) . .
N4 C20 H20 119.5 . .
C19 C20 H20 119.5 . .
N5 C21 C22 119.5(3) . .
N5 C21 H21 120.3 . .
C22 C21 H21 120.3 . .
C23 C22 C21 119.6(3) . .
C23 C22 H22 120.2 . .
C21 C22 H22 120.2 . .
C24 C23 C22 120.8(3) . .
C24 C23 H23 119.6 . .
C22 C23 H23 119.6 . .
C23 C24 C25 119.6(3) . .
C23 C24 H24 120.2 . .
C25 C24 H24 120.2 . .
N5 C25 C26 118.0(3) . .
N5 C25 C24 119.4(3) . .
C26 C25 C24 122.6(3) . .
C25 C26 N6 115.2(3) . .
C25 C26 C27 124.8(3) . .
N6 C26 C27 119.3(3) . .
C28 C27 C26 120.4(3) . .
C28 C27 H27 119.8 . .
C26 C27 H27 119.8 . .
C27 C28 C29 119.2(3) . .
C27 C28 H28 120.4 . .
C29 C28 H28 120.4 . .
C30 C29 C28 120.7(3) . .
C30 C29 H29 119.7 . .
C28 C29 H29 119.7 . .
N6 C30 C29 119.6(3) . .
N6 C30 H30 120.2 . .
C29 C30 H30 120.2 . .
C32 C31 N7 118.4(3) . .
C32 C31 H31 120.8 . .
N7 C31 H31 120.8 . .
C33 C32 C31 122.5(3) . .
C33 C32 H32 118.8 . .
C31 C32 H32 118.8 . .
C32 C33 C34 118.4(3) . .
C32 C33 H33 120.8 . .
C34 C33 H33 120.8 . .
C35 C34 C33 120.1(3) . .
C35 C34 H34 120.0 . .
C33 C34 H34 120.0 . .
C34 C35 N7 120.2(3) . .
C34 C35 C36 126.6(3) . .
N7 C35 C36 113.1(3) . .
N8 C36 C37 119.8(3) . .
N8 C36 C35 118.0(3) . .
C37 C36 C35 122.1(3) . .
C38 C37 C36 119.2(3) . .
C38 C37 H37 120.4 . .
C36 C37 H37 120.4 . .
C39 C38 C37 120.9(3) . .
C39 C38 H38 119.6 . .
C37 C38 H38 119.6 . .
C38 C39 C40 119.4(3) . .
C38 C39 H39 120.3 . .
C40 C39 H39 120.3 . .
C39 C40 N8 120.4(3) . .
C39 C40 H40 119.8 . .
N8 C40 H40 119.8 . .
C42 C41 N9 121.0(3) . .
C42 C41 H41 119.5 . .
N9 C41 H41 119.5 . .
C43 C42 C41 118.7(3) . .
C43 C42 H42 120.6 . .
C41 C42 H42 120.6 . .
C42 C43 C44 122.1(3) . .
C42 C43 H43 119.0 . .
C44 C43 H43 119.0 . .
C43 C44 C45 118.4(3) . .
C43 C44 H44 120.8 . .
C45 C44 H44 120.8 . .
C44 C45 N9 120.3(3) . .
C44 C45 C46 123.7(3) . .
N9 C45 C46 115.3(3) . .
N10 C46 C47 121.1(3) . .
N10 C46 C45 115.8(3) . .
C47 C46 C45 123.1(3) . .
C48 C47 C46 119.4(3) . .
C48 C47 H47 120.3 . .
C46 C47 H47 120.3 . .
C47 C48 C49 120.8(3) . .
C47 C48 H48 119.6 . .
C49 C48 H48 119.6 . .
C50 C49 C48 119.2(3) . .
C50 C49 H49 120.4 . .
C48 C49 H49 120.4 . .
C49 C50 N10 120.6(3) . .
C49 C50 H50 119.7 . .
N10 C50 H50 119.7 . .
C52 C51 N11 120.0(3) . .
C52 C51 H51 120.0 . .
N11 C51 H51 120.0 . .
C53 C52 C51 119.8(3) . .
C53 C52 H52 120.1 . .
C51 C52 H52 120.1 . .
C52 C53 C54 120.7(3) . .
C52 C53 H53 119.7 . .
C54 C53 H53 119.7 . .
C53 C54 C55 119.1(3) . .
C53 C54 H54 120.4 . .
C55 C54 H54 120.4 . .
N11 C55 C54 120.6(3) . .
N11 C55 C56 116.8(2) . .
C54 C55 C56 122.6(3) . .
C57 C56 N12 119.9(3) . .
C57 C56 C55 124.2(3) . .
N12 C56 C55 115.4(3) . .
C56 C57 C58 119.9(3) . .
C56 C57 H57 120.1 . .
C58 C57 H57 120.1 . .
C59 C58 C57 119.9(3) . .
C59 C58 H58 120.1 . .
C57 C58 H58 120.1 . .
C58 C59 C60 120.0(3) . .
C58 C59 H59 120.0 . .
C60 C59 H59 120.0 . .
N12 C60 C59 120.3(3) . .
N12 C60 H60 119.9 . .
C59 C60 H60 119.9 . .
N14 C61 C62 109.0(3) . .
N14 C61 C64 115.3(2) . .
C62 C61 C64 134.9(3) . .
C61 C62 C63 108.0(3) . .
C61 C62 C97 125.0(3) . .
C63 C62 C97 126.4(3) . .
C62 C63 N13 107.5(2) . .
C62 C63 C65 137.0(3) . .
N13 C63 C65 114.9(2) . .
C61 C64 H64A 109.5 . .
C61 C64 H64B 109.5 . .
H64A C64 H64B 109.5 . .
C61 C64 H64C 109.5 . .
H64A C64 H64C 109.5 . .
H64B C64 H64C 109.5 . .
C63 C65 H65A 109.5 . .
C63 C65 H65B 109.5 . .
H65A C65 H65B 109.5 . .
C63 C65 H65C 109.5 . .
H65A C65 H65C 109.5 . .
H65B C65 H65C 109.5 . .
N16 C66 C67 104.7(2) . .
N16 C66 C69 118.3(2) . .
C67 C66 C69 137.0(3) . .
C68 C67 C66 107.9(3) . .
C68 C67 C108 128.9(3) . 2_566
C66 C67 C108 123.1(3) . 2_566
N15 C68 C67 108.4(2) . .
N15 C68 C70 121.0(2) . .
C67 C68 C70 130.6(3) . .
C66 C69 H69A 109.5 . .
C66 C69 H69B 109.5 . .
H69A C69 H69B 109.5 . .
C66 C69 H69C 109.5 . .
H69A C69 H69C 109.5 . .
H69B C69 H69C 109.5 . .
C68 C70 H70A 109.5 . .
C68 C70 H70B 109.5 . .
H70A C70 H70B 109.5 . .
C68 C70 H70C 109.5 . .
H70A C70 H70C 109.5 . .
H70B C70 H70C 109.5 . .
N18 C71 C72 108.3(2) . .
N18 C71 C74 118.6(2) . .
C72 C71 C74 131.6(3) . .
C71 C72 C73 108.0(3) . .
C71 C72 C98 128.1(3) . .
C73 C72 C98 123.8(3) . .
N17 C73 C72 107.5(2) . .
N17 C73 C75 122.2(3) . .
C72 C73 C75 130.3(3) . .
C71 C74 H74A 109.5 . .
C71 C74 H74B 109.5 . .
H74A C74 H74B 109.5 . .
C71 C74 H74C 109.5 . .
H74A C74 H74C 109.5 . .
H74B C74 H74C 109.5 . .
C73 C75 H75A 109.5 . .
C73 C75 H75B 109.5 . .
H75A C75 H75B 109.5 . .
C73 C75 H75C 109.5 . .
H75A C75 H75C 109.5 . .
H75B C75 H75C 109.5 . .
N20 C76 C77 107.9(2) . .
N20 C76 C79 134.7(3) . .
C77 C76 C79 117.0(3) . .
C76 C77 C78 107.5(3) . .
C76 C77 C106 127.6(3) . .
C78 C77 C106 124.9(3) . .
N19 C78 C77 108.1(2) . .
N19 C78 C80 123.1(2) . .
C77 C78 C80 128.7(3) . .
C76 C79 H79B 109.5 . .
C76 C79 H79C 109.5 . .
H79B C79 H79C 109.5 . .
C76 C79 H79A 109.5 . .
H79B C79 H79A 109.5 . .
H79C C79 H79A 109.5 . .
C78 C80 H80A 109.5 . .
C78 C80 H80B 109.5 . .
H80A C80 H80B 109.5 . .
C78 C80 H80C 109.5 . .
H80A C80 H80C 109.5 . .
H80B C80 H80C 109.5 . .
C82 C81 N22 108.6(2) . .
C82 C81 C84 134.3(3) . .
N22 C81 C84 116.5(2) . .
C81 C82 C83 107.9(3) . .
C81 C82 C99 125.1(3) . .
C83 C82 C99 126.5(3) . .
N21 C83 C82 107.6(2) . .
N21 C83 C85 122.2(2) . .
C82 C83 C85 130.1(3) . .
C81 C84 H84A 109.5 . .
C81 C84 H84B 109.5 . .
H84A C84 H84B 109.5 . .
C81 C84 H84C 109.5 . .
H84A C84 H84C 109.5 . .
H84B C84 H84C 109.5 . .
C83 C85 H85A 109.5 . .
C83 C85 H85B 109.5 . .
H85A C85 H85B 109.5 . .
C83 C85 H85C 109.5 . .
H85A C85 H85C 109.5 . .
H85B C85 H85C 109.5 . .
N24 C86 C87 108.4(2) . .
N24 C86 C89 117.4(2) . .
C87 C86 C89 134.1(3) . .
C86 C87 C88 107.5(3) . .
C86 C87 C107 127.6(3) . 2_566
C88 C87 C107 124.8(3) . 2_566
N23 C88 C87 108.0(2) . .
N23 C88 C90 124.6(2) . .
C87 C88 C90 127.4(3) . .
C86 C89 H89A 109.5 . .
C86 C89 H89B 109.5 . .
H89A C89 H89B 109.5 . .
C86 C89 H89C 109.5 . .
H89A C89 H89C 109.5 . .
H89B C89 H89C 109.5 . .
C88 C90 H90A 109.5 . .
C88 C90 H90B 109.5 . .
H90A C90 H90B 109.5 . .
C88 C90 H90C 109.5 . .
H90A C90 H90C 109.5 . .
H90B C90 H90C 109.5 . .
C92 C91 C96 120.7(3) . .
C92 C91 C97 120.8(3) . .
C96 C91 C97 118.5(3) . .
C91 C92 C93 119.8(3) . .
C91 C92 H92 120.1 . .
C93 C92 H92 120.1 . .
C94 C93 C92 119.4(3) . .
C94 C93 C98 121.0(3) . .
C92 C93 C98 119.5(3) . .
C95 C94 C93 120.0(3) . .
C95 C94 H94 120.0 . .
C93 C94 H94 120.0 . .
C96 C95 C94 121.1(3) . .
C96 C95 C99 118.0(3) . .
C94 C95 C99 120.6(3) . .
C95 C96 C91 119.1(3) . .
C95 C96 H96 120.5 . .
C91 C96 H96 120.5 . .
C91 C97 C62 111.7(3) . .
C91 C97 H97A 109.3 . .
C62 C97 H97A 109.3 . .
C91 C97 H97B 109.3 . .
C62 C97 H97B 109.3 . .
H97A C97 H97B 107.9 . .
C72 C98 C93 113.5(2) . .
C72 C98 H98A 108.9 . .
C93 C98 H98A 108.9 . .
C72 C98 H98B 108.9 . .
C93 C98 H98B 108.9 . .
H98A C98 H98B 107.7 . .
C95 C99 C82 116.1(3) . .
C95 C99 H99A 108.3 . .
C82 C99 H99A 108.3 . .
C95 C99 H99B 108.3 . .
C82 C99 H99B 108.3 . .
H99A C99 H99B 107.4 . .
C101 C100 C105 120.5(3) . .
C101 C100 C106 121.3(3) . .
C105 C100 C106 118.1(3) . .
C100 C101 C102 120.0(3) . .
C100 C101 H101 120.0 . .
C102 C101 H101 120.0 . .
C101 C102 C103 120.0(3) . .
C101 C102 C107 120.3(3) . .
C103 C102 C107 119.6(3) . .
C104 C103 C102 119.2(3) . .
C104 C103 H103 120.4 . .
C102 C103 H103 120.4 . .
C105 C104 C103 121.0(3) . .
C105 C104 C108 119.8(3) . .
C103 C104 C108 119.2(3) . .
C104 C105 C100 119.2(3) . .
C104 C105 H105 120.4 . .
C100 C105 H105 120.4 . .
C77 C106 C100 117.2(3) . .
C77 C106 H10A 108.0 . .
C100 C106 H10A 108.0 . .
C77 C106 H10B 108.0 . .
C100 C106 H10B 108.0 . .
H10A C106 H10B 107.2 . .
C87 C107 C102 116.7(3) 2_566 .
C87 C107 H10C 108.1 2_566 .
C102 C107 H10C 108.1 . .
C87 C107 H10D 108.1 2_566 .
C102 C107 H10D 108.1 . .
H10C C107 H10D 107.3 . .
C67 C108 C104 114.6(3) 2_566 .
C67 C108 H10E 108.7 2_566 .
C104 C108 H10E 108.5 . .
C67 C108 H10F 108.8 2_566 .
C104 C108 H10F 108.5 . .
H10E C108 H10F 107.6 . .
H1C O1 H1A 109.8 . .
H20G O2 H20H 109.5 . .
H3B O3 H3C 108.2 . .
H4B O4 H4A 109.8 . .
H5D O5 H5B 109.5 . .
H6D O6 H6B 109.5 . .
H7D O7 H7C 109.5 . .
H8D O8 H8A 109.5 . .
H9D O9 H9A 109.5 . .
H10K O10 H10G 109.5 . .
H11D O11 H11C 109.5 . .
H12A O12 H12C 109.5 . .
H13A O13 H13C 109.5 . .
H14B O14 H14C 109.5 . .
H15A O15 H15C 109.5 . .
H16D O16 H16C 109.5 . .
H17D O17 H17B 109.5 . .
H18B O18 H18C 109.5 . .

loop_
_geom_bond_atom_site_label_1
_geom_bond_atom_site_label_2
_geom_bond_distance
_geom_bond_site_symmetry_2
Pd1 N1 1.995(3) .
Pd1 N2 2.008(3) .
Pd1 N13 2.027(3) .
Pd1 N16 2.050(3) .
Pd1 Pd2 3.1869(5) .
Pd2 N14 1.946(3) .
Pd2 N15 1.981(3) .
Pd2 N4 1.992(3) .
Pd2 N3 2.050(3) .
Pd3 N20 1.975(3) .
Pd3 N17 1.986(3) .
Pd3 N5 2.000(3) .
Pd3 N6 2.018(2) .
Pd3 Pd4 3.1817(5) .
Pd4 N19 1.978(3) .
Pd4 N8 1.994(3) .
Pd4 N18 1.997(3) .
Pd4 N7 2.052(3) .
Pd5 N21 1.940(3) .
Pd5 N24 1.957(3) .
Pd5 N10 2.022(3) .
Pd5 N9 2.037(3) .
Pd5 Pd6 3.1911(5) .
Pd6 N23 1.982(2) .
Pd6 N22 1.986(3) .
Pd6 N12 2.044(3) .
Pd6 N11 2.065(3) .
P1 F6 1.625(2) .
P1 F2 1.627(2) .
P1 F4 1.628(2) .
P1 F1 1.628(2) .
P1 F3 1.630(2) .
P1 F5 1.639(2) .
P2 F9 1.604(2) .
P2 F10 1.614(2) .
P2 F8 1.6253(17) .
P2 F12 1.633(3) .
P2 F7 1.6397(18) .
P2 F11 1.641(2) .
P3 F18 1.579(2) .
P3 F13 1.661(2) .
P3 F16 1.6646(19) .
P3 F17 1.671(2) .
P3 F14 1.685(2) .
P3 F15 1.718(2) .
P4 F23 1.5660(18) .
P4 F24 1.5894(17) .
P4 F19 1.6200(17) .
P4 F22 1.6224(18) .
P4 F21 1.629(2) .
P4 F20 1.6337(16) .
P5 F27 1.603(2) .
P5 F28 1.617(2) .
P5 F26 1.622(2) .
P5 F30 1.629(2) .
P5 F29 1.640(2) .
P5 F25 1.640(2) .
P6 F31 1.569(2) .
P6 F35 1.5713(18) .
P6 F34 1.592(2) .
P6 F36 1.632(2) .
P6 F32 1.6672(19) .
P6 F33 1.686(2) .
N1 C5 1.390(4) .
N1 C1 1.392(4) .
N2 C10 1.376(4) .
N2 C6 1.390(4) .
N3 C11 1.381(4) .
N3 C15 1.383(4) .
N4 C20 1.377(4) .
N4 C16 1.390(4) .
N5 C25 1.372(4) .
N5 C21 1.394(4) .
N6 C30 1.377(4) .
N6 C26 1.394(4) .
N7 C35 1.389(4) .
N7 C31 1.403(4) .
N8 C36 1.371(4) .
N8 C40 1.392(4) .
N9 C41 1.387(3) .
N9 C45 1.398(3) .
N10 C46 1.376(3) .
N10 C50 1.396(3) .
N11 C55 1.383(3) .
N11 C51 1.397(3) .
N12 C60 1.382(3) .
N12 C56 1.393(3) .
N13 N14 1.424(3) .
N13 C63 1.430(3) .
N14 C61 1.409(3) .
N15 N16 1.369(3) .
N15 C68 1.401(3) .
N16 C66 1.383(3) .
N17 C73 1.413(3) .
N17 N18 1.421(4) .
N18 C71 1.409(3) .
N19 N20 1.414(3) .
N19 C78 1.420(3) .
N20 C76 1.418(3) .
N21 N22 1.422(3) .
N21 C83 1.423(3) .
N22 C81 1.427(3) .
N23 C88 1.398(3) .
N23 N24 1.423(3) .
N24 C86 1.405(3) .
C1 C2 1.391(4) .
C1 H1 0.9300 .
C2 C3 1.396(4) .
C2 H2 0.9300 .
C3 C4 1.385(4) .
C3 H3 0.9300 .
C4 C5 1.387(4) .
C4 H4 0.9300 .
C5 C6 1.426(4) .
C6 C7 1.382(4) .
C7 C8 1.398(4) .
C7 H7 0.9300 .
C8 C9 1.394(4) .
C8 H8 0.9300 .
C9 C10 1.399(4) .
C9 H9 0.9300 .
C10 H10 0.9300 .
C11 C12 1.407(4) .
C11 H11 0.9300 .
C12 C13 1.375(4) .
C12 H12 0.9300 .
C13 C14 1.395(4) .
C13 H13 0.9300 .
C14 C15 1.395(4) .
C14 H14 0.9300 .
C15 C16 1.492(4) .
C16 C17 1.389(4) .
C17 C18 1.396(4) .
C17 H17 0.9300 .
C18 C19 1.404(4) .
C18 H18 0.9300 .
C19 C20 1.385(4) .
C19 H19 0.9300 .
C20 H20 0.9300 .
C21 C22 1.394(4) .
C21 H21 0.9300 .
C22 C23 1.385(4) .
C22 H22 0.9300 .
C23 C24 1.381(4) .
C23 H23 0.9300 .
C24 C25 1.407(4) .
C24 H24 0.9300 .
C25 C26 1.394(4) .
C26 C27 1.401(4) .
C27 C28 1.390(4) .
C27 H27 0.9300 .
C28 C29 1.400(4) .
C28 H28 0.9300 .
C29 C30 1.392(4) .
C29 H29 0.9300 .
C30 H30 0.9300 .
C31 C32 1.388(4) .
C31 H31 0.9300 .
C32 C33 1.371(4) .
C32 H32 0.9300 .
C33 C34 1.421(4) .
C33 H33 0.9300 .
C34 C35 1.382(4) .
C34 H34 0.9300 .
C35 C36 1.454(4) .
C36 C37 1.410(4) .
C37 C38 1.389(4) .
C37 H37 0.9300 .
C38 C39 1.379(4) .
C38 H38 0.9300 .
C39 C40 1.388(4) .
C39 H39 0.9300 .
C40 H40 0.9300 .
C41 C42 1.382(4) .
C41 H41 0.9300 .
C42 C43 1.382(4) .
C42 H42 0.9300 .
C43 C44 1.389(4) .
C43 H43 0.9300 .
C44 C45 1.396(4) .
C44 H44 0.9300 .
C45 C46 1.409(4) .
C46 C47 1.394(4) .
C47 C48 1.372(4) .
C47 H47 0.9300 .
C48 C49 1.391(4) .
C48 H48 0.9300 .
C49 C50 1.389(4) .
C49 H49 0.9300 .
C50 H50 0.9300 .
C51 C52 1.389(4) .
C51 H51 0.9300 .
C52 C53 1.386(4) .
C52 H52 0.9300 .
C53 C54 1.392(4) .
C53 H53 0.9300 .
C54 C55 1.396(4) .
C54 H54 0.9300 .
C55 C56 1.407(4) .
C56 C57 1.390(4) .
C57 C58 1.403(4) .
C57 H57 0.9300 .
C58 C59 1.384(4) .
C58 H58 0.9300 .
C59 C60 1.395(4) .
C59 H59 0.9300 .
C60 H60 0.9300 .
C61 C62 1.414(4) .
C61 C64 1.544(4) .
C62 C63 1.416(4) .
C62 C97 1.529(4) .
C63 C65 1.514(4) .
C64 H64A 0.9600 .
C64 H64B 0.9600 .
C64 H64C 0.9600 .
C65 H65A 0.9600 .
C65 H65B 0.9600 .
C65 H65C 0.9600 .
C66 C67 1.421(4) .
C66 C69 1.509(4) .
C67 C68 1.418(4) .
C67 C108 1.488(4) 2_566
C68 C70 1.533(4) .
C69 H69A 0.9600 .
C69 H69B 0.9600 .
C69 H69C 0.9600 .
C70 H70A 0.9600 .
C70 H70B 0.9600 .
C70 H70C 0.9600 .
C71 C72 1.413(4) .
C71 C74 1.529(4) .
C72 C73 1.425(4) .
C72 C98 1.498(4) .
C73 C75 1.496(4) .
C74 H74A 0.9600 .
C74 H74B 0.9600 .
C74 H74C 0.9600 .
C75 H75A 0.9600 .
C75 H75B 0.9600 .
C75 H75C 0.9600 .
C76 C77 1.428(4) .
C76 C79 1.516(4) .
C77 C78 1.430(4) .
C77 C106 1.483(4) .
C78 C80 1.533(4) .
C79 H79B 0.9600 .
C79 H79C 0.9600 .
C79 H79A 0.9600 .
C80 H80A 0.9600 .
C80 H80B 0.9600 .
C80 H80C 0.9600 .
C81 C82 1.409(4) .
C81 C84 1.509(4) .
C82 C83 1.433(4) .
C82 C99 1.507(4) .
C83 C85 1.518(4) .
C84 H84A 0.9600 .
C84 H84B 0.9600 .
C84 H84C 0.9600 .
C85 H85A 0.9600 .
C85 H85B 0.9600 .
C85 H85C 0.9600 .
C86 C87 1.414(4) .
C86 C89 1.515(4) .
C87 C88 1.431(4) .
C87 C107 1.502(4) 2_566
C88 C90 1.548(4) .
C89 H89A 0.9600 .
C89 H89B 0.9600 .
C89 H89C 0.9600 .
C90 H90A 0.9600 .
C90 H90B 0.9600 .
C90 H90C 0.9600 .
C91 C92 1.379(4) .
C91 C96 1.399(4) .
C91 C97 1.500(4) .
C92 C93 1.405(4) .
C92 H92 0.9300 .
C93 C94 1.393(4) .
C93 C98 1.532(4) .
C94 C95 1.382(4) .
C94 H94 0.9300 .
C95 C96 1.380(4) .
C95 C99 1.488(4) .
C96 H96 0.9300 .
C97 H97A 0.9700 .
C97 H97B 0.9700 .
C98 H98A 0.9700 .
C98 H98B 0.9700 .
C99 H99A 0.9700 .
C99 H99B 0.9700 .
C100 C101 1.372(4) .
C100 C105 1.409(4) .
C100 C106 1.509(4) .
C101 C102 1.394(4) .
C101 H101 0.9300 .
C102 C103 1.402(4) .
C102 C107 1.525(4) .
C103 C104 1.391(4) .
C103 H103 0.9300 .
C104 C105 1.377(4) .
C104 C108 1.496(4) .
C105 H105 0.9300 .
C106 H10A 0.9700 .
C106 H10B 0.9700 .
C107 C87 1.502(4) 2_566
C107 H10C 0.9700 .
C107 H10D 0.9700 .
C108 C67 1.488(4) 2_566
C108 H10E 0.9700 .
C108 H10F 0.9701 .
O1 H1C 0.8501 .
O1 H1A 0.8201 .
O2 H20G 0.9600 .
O2 H20H 0.9601 .
O3 H3B 0.8499 .
O3 H3C 0.8499 .
O4 H4B 0.8499 .
O4 H4A 0.8200 .
O5 H5D 0.8501 .
O5 H5B 0.8500 .
O6 H6D 0.8500 .
O6 H6B 0.8500 .
O7 H7D 0.8500 .
O7 H7C 0.8499 .
O8 H8D 0.8499 .
O8 H8A 0.8502 .
O9 H9D 0.8500 .
O9 H9A 0.8501 .
O10 H10K 0.8500 .
O10 H10G 0.8500 .
O11 H11D 0.8501 .
O11 H11C 0.8501 .
O12 H12A 0.8500 .
O12 H12C 0.8501 .
O13 H13A 0.8500 .
O13 H13C 0.8502 .
O14 H14B 0.8500 .
O14 H14C 0.8501 .
O15 H15A 0.8499 .
O15 H15C 0.8500 .
O16 H16D 0.8500 .
O16 H16C 0.8502 .
O17 H17D 0.8499 .
O17 H17B 0.8500 .
O18 H18B 0.8501 .
O18 H18C 0.8500 .
